data_7046865
loop_
_publ_author_name
'Al-Yasari, Ahmed'
'Spence, Philip'
'El Moll, Hani'
'Van Steerteghem, Nick'
'Horton, Peter N.'
'Brunschwig, Bruce S.'
'Clays, Koen'
'Fielden, John'

_publ_section_title
;
 Fine-tuning polyoxometalate non-linear optical chromophores: a molecular
 electronic &quot;Goldilocks&quot; effect.
;
_journal_issue 31
_journal_name_full 'Dalton transactions (Cambridge, England : 2003)'
_journal_page_first 10415
_journal_page_last 10419
_journal_paper_doi 10.1039/c8dt01491d
_journal_volume 47
_journal_year 2018
_chemical_formula_moiety 'C26 H18 Mo6 N2 O18, 2 (C16 H36 N), 0.25 (C2 H3 N)'
_chemical_formula_sum 'C58.5 H90.75 Mo6 N4.25 O18'
_chemical_formula_weight 1717.24
_chemical_properties_physical Moisture-sensitive
_space_group_crystal_system orthorhombic
_space_group_IT_number 33
_space_group_name_Hall 'P 2c -2n'
_space_group_name_H-M_alt 'P n a 21'
_symmetry_space_group_name_Hall 'P 2c -2n'
_symmetry_space_group_name_H-M 'P n a 21'
_atom_sites_solution_hydrogens geom
_atom_sites_solution_primary direct
_atom_sites_solution_secondary difmap
_audit_creation_method SHELXL-2014/7
_audit_update_record
;
2018-04-16 deposited with the CCDC.
2018-05-01 downloaded from the CCDC.
;
_cell_angle_alpha 90
_cell_angle_beta 90
_cell_angle_gamma 90
_cell_formula_units_Z 8
_cell_length_a 16.7634(2)
_cell_length_b 32.5035(4)
_cell_length_c 30.9114(6)
_cell_measurement_reflns_used 57564
_cell_measurement_temperature 100(2)
_cell_measurement_theta_max 27.6480
_cell_measurement_theta_min 2.3070
_cell_volume 16842.7(4)
_computing_cell_refinement 'CrysAlisPro 1.171.38.41 (Rigaku OD, 2015)'
_computing_data_collection 'CrysAlisPro 1.171.38.41 (Rigaku OD, 2015)'
_computing_data_reduction 'CrysAlisPro 1.171.38.41 (Rigaku OD, 2015)'
_computing_publication_material 'SHELXL-2014/7 (Sheldrick, 2014)'
_computing_structure_refinement 'SHELXL-2014/7 (Sheldrick, 2014)'
_computing_structure_solution 'SHELXS-2014/7 (Sheldrick, 2014)'
_diffrn_ambient_temperature 100(2)
_diffrn_measured_fraction_theta_full 0.999
_diffrn_measured_fraction_theta_max 0.999
_diffrn_measurement_device_type 'dtrek-CrysAlisPro-abstract goniometer imported rigaku-d*trek images'
_diffrn_measurement_method '\w scans'
_diffrn_radiation_type MoK\a
_diffrn_radiation_wavelength 0.71073
_diffrn_reflns_av_R_equivalents 0.0376
_diffrn_reflns_av_unetI/netI 0.0228
_diffrn_reflns_Laue_measured_fraction_full 0.999
_diffrn_reflns_Laue_measured_fraction_max 0.999
_diffrn_reflns_limit_h_max 21
_diffrn_reflns_limit_h_min -21
_diffrn_reflns_limit_k_max 39
_diffrn_reflns_limit_k_min -42
_diffrn_reflns_limit_l_max 40
_diffrn_reflns_limit_l_min -40
_diffrn_reflns_number 165986
_diffrn_reflns_point_group_measured_fraction_full 0.999
_diffrn_reflns_point_group_measured_fraction_max 0.999
_diffrn_reflns_theta_full 25.000
_diffrn_reflns_theta_max 27.485
_diffrn_reflns_theta_min 1.992
_diffrn_source 'fine-focus sealed X-ray tube'
_exptl_absorpt_coefficient_mu 0.921
_exptl_absorpt_correction_T_max 1.00000
_exptl_absorpt_correction_T_min 0.72368
_exptl_absorpt_correction_type multi-scan
_exptl_crystal_colour Orange
_exptl_crystal_density_diffrn 1.354
_exptl_crystal_description Block
_exptl_crystal_F_000 6940
_exptl_crystal_recrystallization_method 'Re-crystallisation from solvent: Acetonitrile, diethyl ether'
_exptl_crystal_size_max 0.20
_exptl_crystal_size_mid 0.09
_exptl_crystal_size_min 0.07
_refine_diff_density_max 1.214
_refine_diff_density_min -0.791
_refine_diff_density_rms 0.136
_refine_ls_abs_structure_details
;
 Flack x determined using 13251 quotients [(I+)-(I-)]/[(I+)+(I-)]
 (Parsons, Flack and Wagner, Acta Cryst. B69 (2013) 249-259).
;
_refine_ls_abs_structure_Flack -0.031(10)
_refine_ls_extinction_method none
_refine_ls_goodness_of_fit_ref 1.088
_refine_ls_hydrogen_treatment constr
_refine_ls_matrix_type full
_refine_ls_number_parameters 1802
_refine_ls_number_reflns 38580
_refine_ls_number_restraints 1386
_refine_ls_restrained_S_all 1.079
_refine_ls_R_factor_all 0.0807
_refine_ls_R_factor_gt 0.0699
_refine_ls_shift/su_max 0.001
_refine_ls_shift/su_mean 0.000
_refine_ls_structure_factor_coef Fsqd
_refine_ls_weighting_details 'w=1/[\s^2^(Fo^2^)+(0.1167P)^2^+36.4219P] where P=(Fo^2^+2Fc^2^)/3'
_refine_ls_weighting_scheme calc
_refine_ls_wR_factor_gt 0.2080
_refine_ls_wR_factor_ref 0.2178
_reflns_Friedel_coverage 0.962
_reflns_Friedel_fraction_full 0.999
_reflns_Friedel_fraction_max 0.998
_reflns_number_gt 32626
_reflns_number_total 38580
_reflns_threshold_expression 'I > 2\s(I)'
_cod_data_source_file c8dt01491d2.cif
_cod_data_source_block shelx
_cod_depositor_comments 'Adding full bibliography for 7046864--7046865.cif.'
_cod_original_formula_sum 'C58.50 H90.75 Mo6 N4.25 O18'
_cod_database_code 7046865
_shelx_shelxl_version_number 2014/7
_shelx_space_group_comment
;
The symmetry employed for this shelxl refinement is uniquely defined
by the following loop, which should always be used as a source of
symmetry information in preference to the above space-group names.
They are only intended as comments.
;
_exptl_absorpt_special_details
;
CrysAlisPro 1.171.38.41 (Rigaku Oxford Diffraction, 2015)
Empirical absorption correction using spherical harmonics,
 implemented in SCALE3 ABSPACK scaling algorithm.
;

loop_
_space_group_symop_operation_xyz
'x, y, z'
'-x, -y, z+1/2'
'-x+1/2, y+1/2, z+1/2'
'x+1/2, -y+1/2, z'

loop_
_atom_site_label
_atom_site_type_symbol
_atom_site_fract_x
_atom_site_fract_y
_atom_site_fract_z
_atom_site_U_iso_or_equiv
_atom_site_adp_type
_atom_site_occupancy
_atom_site_site_symmetry_order
_atom_site_calc_flag
_atom_site_refinement_flags_posn
_atom_site_refinement_flags_adp
_atom_site_refinement_flags_occupancy
_atom_site_disorder_assembly
_atom_site_disorder_group
Mo1 Mo 0.6959(7) 0.9340(4) 0.4710(4) 0.035(2) Uani 0.132(4) 1 d D U P A 1
Mo2 Mo 0.7101(4) 0.8366(2) 0.4983(4) 0.052(2) Uani 0.132(4) 1 d D U P A 1
Mo3 Mo 0.8625(4) 0.8860(2) 0.4560(4) 0.045(2) Uani 0.132(4) 1 d D U P A 1
Mo4 Mo 0.6030(5) 0.8650(3) 0.4153(3) 0.0389(18) Uani 0.132(4) 1 d D U P A 1
Mo5 Mo 0.7515(5) 0.9129(3) 0.3737(3) 0.0448(19) Uani 0.132(4) 1 d D U P A 1
Mo6 Mo 0.7699(5) 0.8162(2) 0.3970(4) 0.062(3) Uani 0.132(4) 1 d D U P A 1
O1 O 0.723(2) 0.9551(7) 0.4149(8) 0.041(6) Uani 0.132(4) 1 d D U P A 1
O2 O 0.5946(14) 0.9143(9) 0.4490(10) 0.036(6) Uani 0.132(4) 1 d D U P A 1
O3 O 0.687(2) 0.8910(7) 0.5159(9) 0.042(6) Uani 0.132(4) 1 d D U P A 1
O4 O 0.8103(14) 0.9308(9) 0.4823(11) 0.045(6) Uani 0.132(4) 1 d D U P A 1
O5 O 0.773(3) 0.9413(13) 0.3291(10) 0.054(9) Uani 0.132(4) 1 d D U P A 1
O6 O 0.9595(15) 0.8897(12) 0.4731(17) 0.051(11) Uani 0.132(4) 1 d D U P A 1
O7 O 0.6435(14) 0.9017(9) 0.3701(9) 0.038(6) Uani 0.132(4) 1 d D U P A 1
O8 O 0.8199(14) 0.8497(10) 0.5021(11) 0.053(6) Uani 0.132(4) 1 d D U P A 1
O9 O 0.5080(15) 0.8572(14) 0.3981(13) 0.042(9) Uani 0.132(4) 1 d D U P A 1
O10 O 0.697(3) 0.8067(12) 0.5420(11) 0.056(9) Uani 0.132(4) 1 d D U P A 1
O11 O 0.780(2) 0.8593(7) 0.3551(9) 0.052(6) Uani 0.132(4) 1 d D U P A 1
O12 O 0.6543(14) 0.8204(9) 0.3849(12) 0.050(6) Uani 0.132(4) 1 d D U P A 1
O13 O 0.7434(18) 0.7985(8) 0.4516(8) 0.047(6) Uani 0.132(4) 1 d D U P A 1
O14 O 0.8684(15) 0.8361(9) 0.4203(13) 0.060(6) Uani 0.132(4) 1 d D U P A 1
O15 O 0.798(3) 0.7741(11) 0.3692(15) 0.075(12) Uani 0.132(4) 1 d D U P A 1
O16 O 0.8563(14) 0.9134(10) 0.4010(9) 0.044(6) Uani 0.132(4) 1 d D U P A 1
O17 O 0.6077(14) 0.8349(10) 0.4673(10) 0.043(6) Uani 0.132(4) 1 d D U P A 1
O18 O 0.7306(10) 0.8764(5) 0.4367(7) 0.042(4) Uani 0.132(4) 1 d D U P A 1
Mo1B Mo 0.70543(13) 0.94100(6) 0.48304(7) 0.0461(4) Uani 0.868(4) 1 d D U P A 2
Mo2B Mo 0.70374(6) 0.84877(4) 0.52381(4) 0.0471(3) Uani 0.868(4) 1 d D U P A 2
Mo3B Mo 0.86768(7) 0.88668(3) 0.48175(7) 0.0548(4) Uani 0.868(4) 1 d D U P A 2
Mo4B Mo 0.60559(10) 0.86994(5) 0.43402(6) 0.0548(4) Uani 0.868(4) 1 d D U P A 2
Mo5B Mo 0.77114(13) 0.90822(5) 0.39148(6) 0.0633(5) Uani 0.868(4) 1 d D U P A 2
Mo6B Mo 0.76887(8) 0.81339(3) 0.43021(5) 0.0565(4) Uani 0.868(4) 1 d D U P A 2
O1B O 0.7422(6) 0.9552(2) 0.4263(3) 0.056(2) Uani 0.868(4) 1 d D U P A 2
O2B O 0.6040(5) 0.9238(3) 0.4599(3) 0.0479(18) Uani 0.868(4) 1 d D U P A 2
O3B O 0.6827(5) 0.9050(3) 0.5331(3) 0.0496(17) Uani 0.868(4) 1 d D U P A 2
O4B O 0.8179(4) 0.9355(2) 0.4998(3) 0.052(2) Uani 0.868(4) 1 d D U P A 2
O5B O 0.7987(10) 0.9306(4) 0.3448(4) 0.092(4) Uani 0.868(4) 1 d D U P A 2
O6B O 0.9644(5) 0.8903(3) 0.4985(5) 0.066(3) Uani 0.868(4) 1 d D U P A 2
O7B O 0.6609(7) 0.8982(3) 0.3864(3) 0.064(2) Uani 0.868(4) 1 d D U P A 2
O8B O 0.8134(5) 0.8581(2) 0.5298(3) 0.0510(18) Uani 0.868(4) 1 d D U P A 2
O9B O 0.5122(7) 0.8643(4) 0.4160(4) 0.070(3) Uani 0.868(4) 1 d D U P A 2
O10B O 0.6782(7) 0.8255(3) 0.5710(3) 0.064(2) Uani 0.868(4) 1 d D U P A 2
O11B O 0.7909(7) 0.8507(3) 0.3827(4) 0.066(2) Uani 0.868(4) 1 d D U P A 2
O12B O 0.6562(6) 0.8204(3) 0.4129(4) 0.064(2) Uani 0.868(4) 1 d D U P A 2
O13B O 0.7349(6) 0.8017(2) 0.4856(3) 0.0538(18) Uani 0.868(4) 1 d D U P A 2
O14B O 0.8674(5) 0.8325(2) 0.4529(4) 0.063(2) Uani 0.868(4) 1 d D U P A 2
O15B O 0.7939(9) 0.7674(3) 0.4082(4) 0.086(3) Uani 0.868(4) 1 d D U P A 2
O16B O 0.8707(5) 0.9084(3) 0.4240(4) 0.065(2) Uani 0.868(4) 1 d D U P A 2
O17B O 0.6030(5) 0.8466(3) 0.4899(3) 0.0495(18) Uani 0.868(4) 1 d D U P A 2
O18B O 0.7363(4) 0.8798(2) 0.4580(3) 0.0428(15) Uani 0.868(4) 1 d D U P A 2
N1 N 0.6782(6) 0.9866(3) 0.5056(4) 0.060(2) Uani 1 1 d . . . . .
N2 N 0.4498(8) 1.2688(4) 0.7460(5) 0.089(4) Uani 1 1 d . . . . .
C1 C 0.6565(6) 1.0201(3) 0.5315(4) 0.053(2) Uani 1 1 d . . . . .
C2 C 0.6976(8) 1.0284(5) 0.5705(5) 0.073(4) Uani 1 1 d . . . . .
H2 H 0.7401 1.0119 0.5790 0.087 Uiso 1 1 calc R U . . .
C3 C 0.6752(9) 1.0597(5) 0.5948(5) 0.079(4) Uani 1 1 d . . . . .
H3 H 0.7024 1.0646 0.6205 0.094 Uiso 1 1 calc R U . . .
C4 C 0.6117(8) 1.0861(4) 0.5834(5) 0.066(3) Uani 1 1 d . . . . .
C5 C 0.5706(8) 1.0779(4) 0.5441(4) 0.064(3) Uani 1 1 d . . . . .
H5 H 0.5287 1.0948 0.5357 0.077 Uiso 1 1 calc R U . . .
C6 C 0.5920(6) 1.0456(3) 0.5189(4) 0.056(3) Uani 1 1 d . . . . .
H6 H 0.5645 1.0403 0.4934 0.067 Uiso 1 1 calc R U . . .
C7 C 0.5881(9) 1.1196(4) 0.6113(4) 0.069(3) Uani 1 1 d . . . . .
C8 C 0.5653(11) 1.1464(4) 0.6340(5) 0.079(4) Uani 1 1 d . . . . .
C9 C 0.5380(10) 1.1790(4) 0.6626(4) 0.070(3) Uani 1 1 d . . . . .
C10 C 0.5883(11) 1.1978(4) 0.6920(5) 0.079(4) Uani 1 1 d . . . . .
H10 H 0.6417 1.1901 0.6934 0.095 Uiso 1 1 calc R U . . .
C11 C 0.5590(11) 1.2282(4) 0.7194(5) 0.079(4) Uani 1 1 d . . . . .
H11 H 0.5932 1.2411 0.7389 0.095 Uiso 1 1 calc R U . . .
C12 C 0.4789(9) 1.2394(4) 0.7180(4) 0.066(3) Uani 1 1 d . . . . .
C13 C 0.4276(10) 1.2195(4) 0.6891(5) 0.077(4) Uani 1 1 d . . . . .
H13 H 0.3736 1.2262 0.6889 0.093 Uiso 1 1 calc R U . . .
C14 C 0.4568(12) 1.1894(5) 0.6604(5) 0.085(4) Uani 1 1 d . . . . .
H14 H 0.4232 1.1767 0.6406 0.102 Uiso 1 1 calc R U . . .
C15 C 0.4992(10) 1.3012(4) 0.7569(5) 0.080(4) Uani 1 1 d . . . . .
C16 C 0.5386(15) 1.3252(5) 0.7261(6) 0.106(6) Uani 1 1 d . . . . .
H16 H 0.5290 1.3212 0.6968 0.128 Uiso 1 1 calc R U . . .
C17 C 0.5904(15) 1.3540(6) 0.7395(7) 0.130(9) Uani 1 1 d D . . . .
H17 H 0.6152 1.3714 0.7197 0.156 Uiso 1 1 calc R U . . .
C18 C 0.6076(11) 1.3577(7) 0.7869(7) 0.114(8) Uani 1 1 d D . . . .
H18 H 0.6463 1.3763 0.7960 0.137 Uiso 1 1 calc R U . . .
C19 C 0.5686(11) 1.3347(7) 0.8171(7) 0.101(6) Uani 1 1 d . . . . .
H19 H 0.5790 1.3379 0.8465 0.122 Uiso 1 1 calc R U . . .
C20 C 0.5149(9) 1.3072(5) 0.8032(6) 0.083(4) Uani 1 1 d . . . . .
H20 H 0.4868 1.2917 0.8233 0.099 Uiso 1 1 calc R U . . .
C21 C 0.3713(9) 1.2654(5) 0.7643(5) 0.076(4) Uani 1 1 d . . . . .
C22 C 0.3511(11) 1.2286(5) 0.7842(6) 0.093(5) Uani 1 1 d . . . . .
H22 H 0.3865 1.2065 0.7856 0.112 Uiso 1 1 calc R U . . .
C23 C 0.2723(13) 1.2264(6) 0.8026(6) 0.099(5) Uani 1 1 d . . . . .
H23 H 0.2530 1.2006 0.8104 0.119 Uiso 1 1 calc R U . . .
C24 C 0.2247(14) 1.2590(8) 0.8092(8) 0.120(7) Uani 1 1 d . . . . .
H24 H 0.1814 1.2584 0.8280 0.144 Uiso 1 1 calc R U . . .
C25 C 0.2460(12) 1.2942(8) 0.7853(8) 0.124(8) Uani 1 1 d . . . . .
H25 H 0.2084 1.3145 0.7797 0.149 Uiso 1 1 calc R U . . .
C26 C 0.3222(11) 1.2982(7) 0.7702(8) 0.110(6) Uani 1 1 d . . . . .
H26 H 0.3412 1.3244 0.7638 0.132 Uiso 1 1 calc R U . . .
Mo7 Mo 0.84454(5) 0.44082(2) 0.48206(4) 0.04520(19) Uani 1 1 d . . . . .
Mo8 Mo 0.84662(6) 0.34814(3) 0.52111(5) 0.0628(3) Uani 1 1 d . . . . .
Mo9 Mo 0.94592(6) 0.37069(3) 0.43198(5) 0.0614(3) Uani 1 1 d . . . . .
Mo10 Mo 0.68311(5) 0.38644(3) 0.47765(6) 0.0683(3) Uani 1 1 d . . . . .
Mo11 Mo 0.78135(10) 0.40982(4) 0.38922(5) 0.0810(4) Uani 1 1 d . . . . .
Mo12 Mo 0.78426(7) 0.31434(3) 0.42721(6) 0.0808(4) Uani 1 1 d . . . . .
O19 O 0.8695(5) 0.4031(3) 0.5314(3) 0.0589(19) Uani 1 1 d . . . . .
O20 O 0.7328(5) 0.4345(2) 0.5000(3) 0.060(2) Uani 1 1 d . . . . .
O21 O 0.9459(5) 0.4249(3) 0.4577(3) 0.061(2) Uani 1 1 d . . . . .
O22 O 0.8073(6) 0.4560(2) 0.4249(3) 0.062(2) Uani 1 1 d . . . . .
O23 O 0.9483(4) 0.3471(2) 0.4878(4) 0.074(3) Uani 1 1 d . . . . .
O24 O 0.8920(7) 0.3993(3) 0.3818(3) 0.079(3) Uani 1 1 d . . . . .
O25 O 0.6796(6) 0.4090(3) 0.4235(4) 0.081(3) Uani 1 1 d . . . . .
O26 O 0.7340(5) 0.3582(2) 0.5259(4) 0.069(2) Uani 1 1 d . . . . .
O27 O 0.8715(8) 0.3239(4) 0.5668(4) 0.102(4) Uani 1 1 d . . . . .
O28 O 0.7510(13) 0.4336(5) 0.3431(5) 0.141(6) Uani 1 1 d . . . . .
O29 O 0.7602(8) 0.3528(4) 0.3808(4) 0.106(4) Uani 1 1 d . . . . .
O30 O 0.8924(5) 0.3218(3) 0.4121(3) 0.069(2) Uani 1 1 d . . . . .
O31 O 0.6852(5) 0.3327(3) 0.4519(5) 0.098(4) Uani 1 1 d . . . . .
O32 O 0.8207(5) 0.3018(2) 0.4840(4) 0.080(3) Uani 1 1 d . . . . .
O33 O 0.7618(6) 0.2678(3) 0.4082(6) 0.121(6) Uani 1 1 d . . . . .
O34 O 1.0403(6) 0.3657(3) 0.4133(5) 0.099(4) Uani 1 1 d . . . . .
O35 O 0.5898(6) 0.3904(3) 0.4976(8) 0.172(10) Uani 1 1 d . . . . .
O36 O 0.8143(4) 0.3793(2) 0.4555(3) 0.0456(15) Uani 1 1 d . . . . .
N3 N 0.8694(6) 0.4879(3) 0.5064(3) 0.055(2) Uani 1 1 d . . . . .
N4 N 1.0688(8) 0.7613(4) 0.7630(4) 0.078(4) Uani 1 1 d . . . . .
C27 C 0.8912(6) 0.5215(3) 0.5300(4) 0.051(2) Uani 1 1 d . . . . .
C28 C 0.8484(8) 0.5321(4) 0.5678(5) 0.069(3) Uani 1 1 d . . . . .
H28 H 0.8046 0.5166 0.5765 0.082 Uiso 1 1 calc R U . . .
C29 C 0.8724(8) 0.5655(4) 0.5916(4) 0.064(3) Uani 1 1 d . . . . .
H29 H 0.8443 0.5728 0.6164 0.077 Uiso 1 1 calc R U . . .
C30 C 0.9393(7) 0.5891(3) 0.5789(3) 0.053(2) Uani 1 1 d . . . . .
C31 C 0.9792(6) 0.5787(3) 0.5426(4) 0.049(2) Uani 1 1 d . . . . .
H31 H 1.0234 0.5942 0.5348 0.059 Uiso 1 1 calc R U . . .
C32 C 0.9573(6) 0.5456(3) 0.5161(4) 0.055(3) Uani 1 1 d . . . . .
H32 H 0.9847 0.5396 0.4907 0.066 Uiso 1 1 calc R U . . .
C33 C 0.9645(8) 0.6229(4) 0.6052(4) 0.059(3) Uani 1 1 d . . . . .
C34 C 0.9849(8) 0.6497(3) 0.6302(4) 0.057(3) Uani 1 1 d . . . . .
C35 C 1.0066(8) 0.6797(3) 0.6625(4) 0.056(3) Uani 1 1 d . . . . .
C36 C 0.9506(8) 0.6913(4) 0.6937(4) 0.060(3) Uani 1 1 d . . . . .
H36 H 0.8996 0.6801 0.6928 0.073 Uiso 1 1 calc R U . . .
C37 C 0.9702(9) 0.7190(4) 0.7255(4) 0.065(3) Uani 1 1 d . . . . .
H37 H 0.9316 0.7271 0.7454 0.078 Uiso 1 1 calc R U . . .
C38 C 1.0489(8) 0.7357(4) 0.7286(4) 0.057(3) Uani 1 1 d . . . . .
C39 C 1.1040(7) 0.7239(3) 0.6968(4) 0.055(3) Uani 1 1 d . . . . .
H39 H 1.1553 0.7348 0.6972 0.066 Uiso 1 1 calc R U . . .
C40 C 1.0831(7) 0.6965(3) 0.6648(3) 0.052(2) Uani 1 1 d . . . . .
H40 H 1.1209 0.6890 0.6443 0.062 Uiso 1 1 calc R U . . .
C41 C 1.0186(8) 0.7623(4) 0.8003(4) 0.059(3) Uani 1 1 d . . . . .
C42 C 1.0107(9) 0.7287(4) 0.8267(4) 0.071(3) Uani 1 1 d . . . . .
H42 H 1.0384 0.7045 0.8209 0.086 Uiso 1 1 calc R U . . .
C43 C 0.9603(9) 0.7315(5) 0.8625(5) 0.074(4) Uani 1 1 d . . . . .
H43 H 0.9553 0.7090 0.8808 0.089 Uiso 1 1 calc R U . . .
C44 C 0.9169(10) 0.7673(6) 0.8717(5) 0.090(5) Uani 1 1 d . . . . .
H44 H 0.8826 0.7686 0.8954 0.108 Uiso 1 1 calc R U . . .
C45 C 0.9272(10) 0.8016(5) 0.8436(5) 0.084(4) Uani 1 1 d . . . . .
H45 H 0.9012 0.8262 0.8497 0.100 Uiso 1 1 calc R U . . .
C46 C 0.9755(8) 0.7986(5) 0.8074(4) 0.070(3) Uani 1 1 d . . . . .
H46 H 0.9793 0.8204 0.7881 0.084 Uiso 1 1 calc R U . . .
C47 C 1.1407(8) 0.7843(4) 0.7640(5) 0.067(3) Uani 1 1 d . . . . .
C48 C 1.1916(10) 0.7847(7) 0.7990(6) 0.101(6) Uani 1 1 d . . . . .
H48 H 1.1779 0.7689 0.8229 0.121 Uiso 1 1 calc R U . . .
C49 C 1.2650(13) 0.8080(9) 0.8010(10) 0.132(11) Uani 1 1 d . . . . .
H49 H 1.2979 0.8069 0.8252 0.159 Uiso 1 1 calc R U . . .
C50 C 1.2818(16) 0.8290(12) 0.7700(11) 0.174(17) Uani 1 1 d . . . . .
H50 H 1.3304 0.8428 0.7699 0.209 Uiso 1 1 calc R U . . .
C51 C 1.2287(13) 0.8337(7) 0.7322(8) 0.126(9) Uani 1 1 d . . . . .
H51 H 1.2406 0.8520 0.7101 0.152 Uiso 1 1 calc R U . . .
C52 C 1.1598(11) 0.8094(5) 0.7310(6) 0.091(5) Uani 1 1 d . . . . .
H52 H 1.1266 0.8107 0.7069 0.110 Uiso 1 1 calc R U . . .
N5 N 0.5140(6) 0.7316(3) 0.5345(4) 0.060(2) Uani 1 1 d . . . . .
C53 C 0.4522(7) 0.7065(4) 0.5606(4) 0.060(3) Uani 1 1 d . . . . .
H53A H 0.4048 0.7032 0.5430 0.072 Uiso 1 1 calc R U . . .
H53B H 0.4740 0.6792 0.5657 0.072 Uiso 1 1 calc R U . . .
C54 C 0.4276(9) 0.7247(4) 0.6039(5) 0.075(4) Uani 1 1 d . . . . .
H54A H 0.4083 0.7525 0.5998 0.090 Uiso 1 1 calc R U . . .
H54B H 0.4733 0.7257 0.6231 0.090 Uiso 1 1 calc R U . . .
C55 C 0.3620(9) 0.6982(5) 0.6239(5) 0.075(4) Uani 1 1 d . . . . .
H55A H 0.3179 0.6965 0.6037 0.090 Uiso 1 1 calc R U . . .
H55B H 0.3825 0.6706 0.6281 0.090 Uiso 1 1 calc R U . . .
C56 C 0.3314(13) 0.7140(6) 0.6663(6) 0.105(6) Uani 1 1 d . . . . .
H56A H 0.2906 0.6959 0.6769 0.157 Uiso 1 1 calc R U . . .
H56B H 0.3744 0.7151 0.6868 0.157 Uiso 1 1 calc R U . . .
H56C H 0.3097 0.7411 0.6624 0.157 Uiso 1 1 calc R U . . .
C57 C 0.5914(7) 0.7355(4) 0.5589(5) 0.064(3) Uani 1 1 d . . . . .
H57A H 0.5808 0.7510 0.5851 0.077 Uiso 1 1 calc R U . . .
H57B H 0.6273 0.7520 0.5414 0.077 Uiso 1 1 calc R U . . .
C58 C 0.6355(8) 0.6966(5) 0.5717(5) 0.071(3) Uani 1 1 d . . . . .
H58A H 0.6021 0.6803 0.5908 0.086 Uiso 1 1 calc R U . . .
H58B H 0.6465 0.6803 0.5461 0.086 Uiso 1 1 calc R U . . .
C59 C 0.7121(9) 0.7063(6) 0.5941(6) 0.091(5) Uani 1 1 d . . . . .
H59A H 0.7013 0.7230 0.6194 0.109 Uiso 1 1 calc R U . . .
H59B H 0.7462 0.7219 0.5749 0.109 Uiso 1 1 calc R U . . .
C60 C 0.7573(12) 0.6653(7) 0.6086(8) 0.116(7) Uani 1 1 d . . . . .
H60A H 0.8061 0.6724 0.6230 0.174 Uiso 1 1 calc R U . . .
H60B H 0.7690 0.6489 0.5835 0.174 Uiso 1 1 calc R U . . .
H60C H 0.7239 0.6499 0.6279 0.174 Uiso 1 1 calc R U . . .
C61 C 0.4861(7) 0.7732(4) 0.5280(5) 0.064(3) Uani 1 1 d . . . . .
H61A H 0.5279 0.7890 0.5140 0.077 Uiso 1 1 calc R U . . .
H61B H 0.4763 0.7857 0.5561 0.077 Uiso 1 1 calc R U . . .
C62 C 0.4111(8) 0.7762(4) 0.5012(6) 0.075(4) Uani 1 1 d . . . . .
H62A H 0.3684 0.7610 0.5152 0.090 Uiso 1 1 calc R U . . .
H62B H 0.4202 0.7642 0.4729 0.090 Uiso 1 1 calc R U . . .
C63 C 0.3866(9) 0.8220(5) 0.4962(6) 0.080(4) Uani 1 1 d . . . . .
H63A H 0.3812 0.8340 0.5248 0.096 Uiso 1 1 calc R U . . .
H63B H 0.4292 0.8366 0.4815 0.096 Uiso 1 1 calc R U . . .
C64 C 0.3095(16) 0.8290(8) 0.4716(10) 0.148(11) Uani 1 1 d . . . . .
H64A H 0.2986 0.8580 0.4701 0.222 Uiso 1 1 calc R U . . .
H64B H 0.2666 0.8153 0.4863 0.222 Uiso 1 1 calc R U . . .
H64C H 0.3146 0.8181 0.4429 0.222 Uiso 1 1 calc R U . . .
C65 C 0.5269(7) 0.7084(4) 0.4928(4) 0.067(3) Uani 1 1 d . . . . .
H65A H 0.5447 0.6808 0.4999 0.080 Uiso 1 1 calc R U . . .
H65B H 0.4760 0.7059 0.4782 0.080 Uiso 1 1 calc R U . . .
C66 C 0.5859(9) 0.7270(5) 0.4619(6) 0.085(4) Uani 1 1 d . . . . .
H66A H 0.6376 0.7231 0.4752 0.102 Uiso 1 1 calc R U . . .
H66B H 0.5756 0.7564 0.4627 0.102 Uiso 1 1 calc R U . . .
C67 C 0.601(4) 0.7140(9) 0.4013(13) 0.31(4) Uani 1 1 d D . . . .
H67A H 0.5575 0.7215 0.3823 0.376 Uiso 1 1 calc R U . . .
H67B H 0.6527 0.7218 0.3894 0.376 Uiso 1 1 calc R U . . .
C68 C 0.5973(12) 0.6740(10) 0.4191(9) 0.149(12) Uani 1 1 d D . . . .
H68A H 0.5967 0.6541 0.3961 0.224 Uiso 1 1 calc R U . . .
H68B H 0.5496 0.6714 0.4360 0.224 Uiso 1 1 calc R U . . .
H68C H 0.6430 0.6694 0.4371 0.224 Uiso 1 1 calc R U . . .
N6 N 0.0184(5) 0.0042(3) 0.4163(4) 0.057(2) Uani 1 1 d . . . . .
C69 C -0.0563(8) 0.0065(4) 0.4440(5) 0.069(3) Uani 1 1 d . . . . .
H69A H -0.0610 -0.0186 0.4606 0.083 Uiso 1 1 calc R U . . .
H69B H -0.1025 0.0084 0.4252 0.083 Uiso 1 1 calc R U . . .
C70 C -0.0566(10) 0.0434(4) 0.4753(5) 0.077(4) Uani 1 1 d . . . . .
H70A H -0.0099 0.0418 0.4938 0.093 Uiso 1 1 calc R U . . .
H70B H -0.0530 0.0687 0.4587 0.093 Uiso 1 1 calc R U . . .
C71 C -0.1294(13) 0.0448(6) 0.5028(8) 0.121(8) Uani 1 1 d . . . . .
H71A H -0.1332 0.0197 0.5196 0.145 Uiso 1 1 calc R U . . .
H71B H -0.1763 0.0466 0.4845 0.145 Uiso 1 1 calc R U . . .
C72 C -0.1274(16) 0.0812(6) 0.5331(8) 0.123(8) Uani 1 1 d . . . . .
H72A H -0.1748 0.0814 0.5505 0.184 Uiso 1 1 calc R U . . .
H72B H -0.1247 0.1062 0.5165 0.184 Uiso 1 1 calc R U . . .
H72C H -0.0814 0.0793 0.5514 0.184 Uiso 1 1 calc R U . . .
C73 C 0.0945(7) -0.0010(4) 0.4429(5) 0.063(3) Uani 1 1 d . . . . .
H73A H 0.1400 -0.0008 0.4235 0.075 Uiso 1 1 calc R U . . .
H73B H 0.0998 0.0224 0.4622 0.075 Uiso 1 1 calc R U . . .
C74 C 0.0964(9) -0.0398(4) 0.4692(6) 0.084(5) Uani 1 1 d . . . . .
H74A H 0.0934 -0.0634 0.4502 0.100 Uiso 1 1 calc R U . . .
H74B H 0.0505 -0.0405 0.4884 0.100 Uiso 1 1 calc R U . . .
C75 C 0.1721(13) -0.0420(4) 0.4957(6) 0.103(7) Uani 1 1 d . . . . .
H75A H 0.1732 -0.0193 0.5161 0.123 Uiso 1 1 calc R U . . .
H75B H 0.2178 -0.0392 0.4766 0.123 Uiso 1 1 calc R U . . .
C76 C 0.178(2) -0.0823(6) 0.5202(10) 0.184(17) Uani 1 1 d . . . . .
H76A H 0.2274 -0.0829 0.5362 0.276 Uiso 1 1 calc R U . . .
H76B H 0.1774 -0.1048 0.5001 0.276 Uiso 1 1 calc R U . . .
H76C H 0.1342 -0.0847 0.5398 0.276 Uiso 1 1 calc R U . . .
C77 C 0.0051(8) -0.0335(4) 0.3884(5) 0.069(3) Uani 1 1 d . . . . .
H77A H -0.0442 -0.0297 0.3724 0.083 Uiso 1 1 calc R U . . .
H77B H -0.0022 -0.0570 0.4073 0.083 Uiso 1 1 calc R U . . .
C78 C 0.0722(10) -0.0437(5) 0.3558(6) 0.086(5) Uani 1 1 d . . . . .
H78A H 0.0793 -0.0211 0.3357 0.103 Uiso 1 1 calc R U . . .
H78B H 0.1221 -0.0481 0.3710 0.103 Uiso 1 1 calc R U . . .
C79 C 0.0485(14) -0.0818(7) 0.3320(8) 0.129(9) Uani 1 1 d . . . . .
H79A H -0.0031 -0.0776 0.3185 0.155 Uiso 1 1 calc R U . . .
H79B H 0.0433 -0.1044 0.3524 0.155 Uiso 1 1 calc R U . . .
C80 C 0.113(2) -0.0942(10) 0.2953(15) 0.23(2) Uani 1 1 d . . . . .
H80A H 0.1654 -0.0871 0.3050 0.347 Uiso 1 1 calc R U . . .
H80B H 0.1011 -0.0796 0.2691 0.347 Uiso 1 1 calc R U . . .
H80C H 0.1102 -0.1233 0.2901 0.347 Uiso 1 1 calc R U . . .
C81 C 0.0292(7) 0.0426(3) 0.3885(4) 0.058(3) Uani 1 1 d . . . . .
H81A H 0.0415 0.0657 0.4072 0.070 Uiso 1 1 calc R U . . .
H81B H 0.0743 0.0385 0.3693 0.070 Uiso 1 1 calc R U . . .
C82 C -0.0440(11) 0.0531(5) 0.3615(5) 0.082(4) Uani 1 1 d . . . . .
H82A H -0.0892 0.0582 0.3804 0.099 Uiso 1 1 calc R U . . .
H82B H -0.0572 0.0301 0.3428 0.099 Uiso 1 1 calc R U . . .
C83 C -0.0272(12) 0.0914(5) 0.3340(6) 0.090(5) Uani 1 1 d . . . . .
H83A H 0.0204 0.0867 0.3169 0.109 Uiso 1 1 calc R U . . .
H83B H -0.0166 0.1145 0.3531 0.109 Uiso 1 1 calc R U . . .
C84 C -0.0971(16) 0.1028(7) 0.3033(9) 0.139(10) Uani 1 1 d . . . . .
H84A H -0.0833 0.1269 0.2870 0.208 Uiso 1 1 calc R U . . .
H84B H -0.1441 0.1082 0.3201 0.208 Uiso 1 1 calc R U . . .
H84C H -0.1071 0.0803 0.2839 0.208 Uiso 1 1 calc R U . . .
N7 N 0.5288(6) 0.2743(3) 0.5408(4) 0.070(3) Uani 1 1 d . U . . .
C85 C 0.5579(9) 0.2309(4) 0.5284(8) 0.097(5) Uani 1 1 d . U . . .
H85A H 0.5693 0.2160 0.5549 0.116 Uiso 1 1 calc R U . . .
H85B H 0.5143 0.2167 0.5141 0.116 Uiso 1 1 calc R U . . .
C86 C 0.6293(12) 0.2280(7) 0.5000(10) 0.134(8) Uani 1 1 d . U . . .
H86A H 0.6734 0.2438 0.5119 0.161 Uiso 1 1 calc R U . . .
H86B H 0.6175 0.2381 0.4712 0.161 Uiso 1 1 calc R U . . .
C87 C 0.6486(13) 0.1824(8) 0.4993(12) 0.174(12) Uani 1 1 d D U . . .
H87A H 0.6389 0.1697 0.5272 0.209 Uiso 1 1 calc R U . . .
H87B H 0.6180 0.1681 0.4773 0.209 Uiso 1 1 calc R U . . .
C88 C 0.7277(16) 0.1828(13) 0.4896(19) 0.29(3) Uani 1 1 d D U . . .
H88A H 0.7472 0.1550 0.4882 0.439 Uiso 1 1 calc R U . . .
H88B H 0.7356 0.1960 0.4621 0.439 Uiso 1 1 calc R U . . .
H88C H 0.7562 0.1976 0.5115 0.439 Uiso 1 1 calc R U . . .
C89 C 0.5927(8) 0.2969(4) 0.5661(5) 0.069(3) Uani 1 1 d . U . . .
H89A H 0.5733 0.3245 0.5718 0.083 Uiso 1 1 calc R U . . .
H89B H 0.6391 0.2996 0.5475 0.083 Uiso 1 1 calc R U . . .
C90 C 0.6206(9) 0.2785(5) 0.6092(6) 0.084(4) Uani 1 1 d . U . . .
H90A H 0.6430 0.2514 0.6044 0.101 Uiso 1 1 calc R U . . .
H90B H 0.5756 0.2758 0.6287 0.101 Uiso 1 1 calc R U . . .
C91 C 0.6858(14) 0.3078(8) 0.6299(7) 0.123(7) Uani 1 1 d . U . . .
H91A H 0.7282 0.3125 0.6091 0.147 Uiso 1 1 calc R U . . .
H91B H 0.6618 0.3342 0.6367 0.147 Uiso 1 1 calc R U . . .
C92 C 0.7202(13) 0.2898(8) 0.6700(8) 0.122(7) Uani 1 1 d . U . . .
H92A H 0.7594 0.3083 0.6817 0.182 Uiso 1 1 calc R U . . .
H92B H 0.6785 0.2856 0.6908 0.182 Uiso 1 1 calc R U . . .
H92C H 0.7449 0.2639 0.6633 0.182 Uiso 1 1 calc R U . . .
C93 C 0.5120(8) 0.3012(4) 0.5018(5) 0.066(3) Uani 1 1 d . U . . .
H93A H 0.5619 0.3046 0.4863 0.079 Uiso 1 1 calc R U . . .
H93B H 0.4966 0.3281 0.5124 0.079 Uiso 1 1 calc R U . . .
C94 C 0.4495(9) 0.2878(5) 0.4691(6) 0.090(4) Uani 1 1 d . U . . .
H94A H 0.4004 0.2804 0.4837 0.108 Uiso 1 1 calc R U . . .
H94B H 0.4682 0.2640 0.4530 0.108 Uiso 1 1 calc R U . . .
C95 C 0.4343(12) 0.3252(7) 0.4372(6) 0.102(5) Uani 1 1 d . U . . .
H95A H 0.4140 0.3482 0.4538 0.122 Uiso 1 1 calc R U . . .
H95B H 0.4850 0.3335 0.4248 0.122 Uiso 1 1 calc R U . . .
C96 C 0.3769(14) 0.3162(9) 0.4009(7) 0.135(8) Uani 1 1 d . U . . .
H96A H 0.3710 0.3403 0.3832 0.203 Uiso 1 1 calc R U . . .
H96B H 0.3971 0.2940 0.3837 0.203 Uiso 1 1 calc R U . . .
H96C H 0.3260 0.3087 0.4128 0.203 Uiso 1 1 calc R U . . .
C97 C 0.4519(10) 0.2684(5) 0.5672(6) 0.089(4) Uani 1 1 d . U . . .
H97A H 0.4142 0.2530 0.5498 0.106 Uiso 1 1 calc R U . . .
H97B H 0.4644 0.2517 0.5924 0.106 Uiso 1 1 calc R U . . .
C98 C 0.4136(12) 0.3055(7) 0.5818(8) 0.113(7) Uani 1 1 d . U . . .
H98A H 0.4037 0.3238 0.5576 0.135 Uiso 1 1 calc R U . . .
H98B H 0.4467 0.3197 0.6028 0.135 Uiso 1 1 calc R U . . .
C99 C 0.3350(14) 0.2917(9) 0.6024(12) 0.190(13) Uani 1 1 d . U . . .
H99A H 0.3442 0.2703 0.6237 0.227 Uiso 1 1 calc R U . . .
H99B H 0.2986 0.2813 0.5805 0.227 Uiso 1 1 calc R U . . .
C100 C 0.2985(18) 0.3337(12) 0.6255(12) 0.229(18) Uani 1 1 d . U . . .
H00A H 0.2488 0.3273 0.6394 0.344 Uiso 1 1 calc R U . . .
H00B H 0.2900 0.3545 0.6039 0.344 Uiso 1 1 calc R U . . .
H00C H 0.3357 0.3437 0.6467 0.344 Uiso 1 1 calc R U . . .
N8 N 0.5406(19) 0.0069(8) 0.3346(8) 0.197(8) Uani 1 1 d D U . . .
C101 C 0.497(2) -0.0203(12) 0.3691(10) 0.196(10) Uani 1 1 d . U . . .
H01A H 0.5251 -0.0462 0.3721 0.236 Uiso 1 1 calc R U . . .
H01B H 0.4984 -0.0064 0.3969 0.236 Uiso 1 1 calc R U . . .
C102 C 0.4159(17) -0.0282(10) 0.3575(8) 0.179(8) Uani 1 1 d D U . . .
H02A H 0.4124 -0.0438 0.3308 0.215 Uiso 1 1 calc R U . . .
H02B H 0.3859 -0.0028 0.3545 0.215 Uiso 1 1 calc R U . . .
C103 C 0.3850(18) -0.0551(7) 0.3986(9) 0.162(7) Uani 1 1 d D U . . .
H03A H 0.4204 -0.0782 0.4035 0.194 Uiso 1 1 calc R U . . .
H03B H 0.3848 -0.0382 0.4245 0.194 Uiso 1 1 calc R U . . .
C104 C 0.2961(17) -0.0713(10) 0.3886(13) 0.198(11) Uani 1 1 d . U . . .
H04A H 0.2776 -0.0877 0.4124 0.298 Uiso 1 1 calc R U . . .
H04B H 0.2967 -0.0877 0.3628 0.298 Uiso 1 1 calc R U . . .
H04C H 0.2611 -0.0482 0.3847 0.298 Uiso 1 1 calc R U . . .
C105 C 0.624(2) 0.0160(8) 0.3541(10) 0.199(8) Uani 1 1 d D U . . .
H05A H 0.6494 -0.0097 0.3625 0.239 Uiso 1 1 calc R U . . .
H05B H 0.6576 0.0288 0.3323 0.239 Uiso 1 1 calc R U . . .
C106 C 0.620(3) 0.0427(10) 0.3912(13) 0.233(14) Uani 1 1 d D U . . .
H06A H 0.6020 0.0283 0.4169 0.280 Uiso 1 1 calc R U . . .
H06B H 0.5862 0.0665 0.3860 0.280 Uiso 1 1 calc R U . . .
C107 C 0.708(3) 0.0538(11) 0.3932(17) 0.255(17) Uani 1 1 d D U . . .
H07A H 0.7232 0.0691 0.3674 0.306 Uiso 1 1 calc R U . . .
H07B H 0.7402 0.0290 0.3944 0.306 Uiso 1 1 calc R U . . .
C108 C 0.727(5) 0.0853(19) 0.441(2) 0.43(4) Uani 1 1 d . U . . .
H08A H 0.7825 0.0925 0.4427 0.640 Uiso 1 1 calc R U . . .
H08B H 0.7130 0.0699 0.4669 0.640 Uiso 1 1 calc R U . . .
H08C H 0.6954 0.1099 0.4401 0.640 Uiso 1 1 calc R U . . .
C109 C 0.489(2) 0.0390(11) 0.3089(14) 0.214(12) Uani 1 1 d . U . . .
H09A H 0.4726 0.0269 0.2816 0.257 Uiso 1 1 calc R U . . .
H09B H 0.4411 0.0451 0.3254 0.257 Uiso 1 1 calc R U . . .
C110 C 0.533(3) 0.0787(10) 0.3001(11) 0.204(12) Uani 1 1 d D U . . .
H10A H 0.5757 0.0718 0.2800 0.244 Uiso 1 1 calc R U . . .
H10B H 0.5591 0.0862 0.3270 0.244 Uiso 1 1 calc R U . . .
C111 C 0.493(2) 0.1195(8) 0.2820(9) 0.158(10) Uani 1 1 d D U . . .
H11A H 0.4699 0.1356 0.3054 0.190 Uiso 1 1 calc R U . . .
H11B H 0.5314 0.1363 0.2667 0.190 Uiso 1 1 calc R U . . .
C112 C 0.433(3) 0.1053(14) 0.2538(12) 0.28(2) Uani 1 1 d D U . . .
H12A H 0.4098 0.0807 0.2655 0.417 Uiso 1 1 calc R U . . .
H12B H 0.4564 0.0993 0.2261 0.417 Uiso 1 1 calc R U . . .
H12C H 0.3930 0.1260 0.2506 0.417 Uiso 1 1 calc R U . . .
C113 C 0.552(3) -0.0155(11) 0.3039(12) 0.231(12) Uani 1 1 d . U . . .
H13A H 0.5737 0.0028 0.2821 0.277 Uiso 1 1 calc R U . B 1
H13B H 0.4984 -0.0220 0.2940 0.277 Uiso 1 1 calc R U . B 1
C14A C 0.600(9) -0.057(3) 0.297(3) 0.197(16) Uani 0.5 1 d . U P C 1
H14A H 0.6543 -0.0497 0.2901 0.237 Uiso 0.5 1 calc R U P C 1
H14B H 0.6011 -0.0712 0.3248 0.237 Uiso 0.5 1 calc R U P C 1
C14B C 0.574(10) -0.051(3) 0.298(4) 0.221(18) Uani 0.5 1 d . U P C 2
H14C H 0.5522 -0.0645 0.3235 0.265 Uiso 0.5 1 calc R U P C 2
H14D H 0.6307 -0.0486 0.3044 0.265 Uiso 0.5 1 calc R U P C 2
C115 C 0.574(3) -0.0879(13) 0.2645(13) 0.262(17) Uani 1 1 d D U . . .
H15A H 0.5290 -0.1034 0.2754 0.315 Uiso 1 1 calc R U . C 1
H15B H 0.5583 -0.0742 0.2381 0.315 Uiso 1 1 calc R U . C 1
C116 C 0.639(3) -0.1154(10) 0.2558(13) 0.26(2) Uani 1 1 d D U . . .
H16A H 0.6237 -0.1350 0.2342 0.388 Uiso 1 1 calc R U . . .
H16B H 0.6540 -0.1296 0.2818 0.388 Uiso 1 1 calc R U . . .
H16C H 0.6843 -0.0999 0.2454 0.388 Uiso 1 1 calc R U . . .
N9 N 0.433(2) 0.8584(10) 0.3136(10) 0.114(13) Uani 0.5 1 d . . P . .
C117 C 0.4454(17) 0.8286(11) 0.3328(11) 0.081(9) Uani 0.5 1 d . . P . .
C118 C 0.477(2) 0.7934(10) 0.3556(14) 0.101(12) Uani 0.5 1 d . . P . .
H17A H 0.5242 0.8013 0.3710 0.151 Uiso 0.5 1 calc R U P . .
H17B H 0.4895 0.7721 0.3353 0.151 Uiso 0.5 1 calc R U P . .
H17C H 0.4378 0.7835 0.3758 0.151 Uiso 0.5 1 calc R U P . .

loop_
_atom_site_aniso_label
_atom_site_aniso_U_11
_atom_site_aniso_U_22
_atom_site_aniso_U_33
_atom_site_aniso_U_23
_atom_site_aniso_U_13
_atom_site_aniso_U_12
Mo1 0.022(3) 0.029(4) 0.055(6) -0.002(3) -0.006(3) -0.003(3)
Mo2 0.047(4) 0.039(4) 0.070(6) 0.011(4) -0.019(3) -0.008(3)
Mo3 0.019(3) 0.031(3) 0.084(6) 0.006(4) -0.017(3) -0.001(2)
Mo4 0.033(3) 0.035(3) 0.049(5) -0.003(3) -0.003(3) -0.001(2)
Mo5 0.036(3) 0.045(4) 0.054(5) -0.015(3) -0.004(3) 0.020(3)
Mo6 0.051(4) 0.042(4) 0.094(8) -0.015(4) -0.001(4) 0.008(3)
O1 0.043(16) 0.022(11) 0.058(12) -0.009(9) 0.009(13) 0.009(9)
O2 0.031(10) 0.038(13) 0.039(14) 0.000(10) -0.009(9) 0.002(11)
O3 0.037(15) 0.035(11) 0.054(12) 0.003(8) -0.019(11) -0.013(11)
O4 0.023(10) 0.041(13) 0.072(17) -0.002(11) 0.005(12) -0.005(10)
O5 0.05(2) 0.058(19) 0.057(15) -0.005(15) 0.014(15) 0.01(2)
O6 0.022(10) 0.016(18) 0.12(3) 0.026(18) -0.011(15) -0.001(11)
O7 0.027(9) 0.043(14) 0.045(13) -0.015(10) 0.001(10) 0.012(10)
O8 0.039(10) 0.043(14) 0.076(14) 0.006(11) -0.019(11) -0.011(11)
O9 0.047(10) 0.06(3) 0.01(2) 0.003(15) -0.007(12) -0.015(12)
O10 0.07(2) 0.032(16) 0.071(15) 0.010(13) -0.032(15) -0.029(19)
O11 0.045(14) 0.046(11) 0.065(13) -0.028(9) 0.002(11) 0.017(12)
O12 0.061(11) 0.042(11) 0.047(16) -0.014(12) -0.016(12) 0.008(10)
O13 0.016(13) 0.039(12) 0.085(12) -0.004(9) -0.025(11) -0.005(11)
O14 0.042(11) 0.042(13) 0.096(17) -0.003(11) 0.002(12) 0.005(11)
O15 0.08(3) 0.057(16) 0.09(2) -0.018(15) -0.04(2) 0.04(2)
O16 0.023(9) 0.036(15) 0.072(13) -0.001(11) 0.004(10) 0.002(11)
O17 0.033(10) 0.038(14) 0.057(13) -0.008(10) -0.014(9) -0.002(10)
O18 0.030(8) 0.036(10) 0.060(11) -0.001(7) -0.004(9) 0.003(9)
Mo1B 0.0363(8) 0.0316(7) 0.0702(12) -0.0025(6) 0.0012(8) 0.0055(5)
Mo2B 0.0431(5) 0.0410(5) 0.0573(8) 0.0091(5) -0.0073(5) -0.0095(4)
Mo3B 0.0312(5) 0.0287(5) 0.1045(13) 0.0032(7) -0.0007(7) 0.0015(3)
Mo4B 0.0504(7) 0.0477(7) 0.0663(10) 0.0021(7) -0.0195(8) 0.0015(5)
Mo5B 0.0766(11) 0.0435(6) 0.0697(10) 0.0140(7) 0.0209(8) 0.0173(7)
Mo6B 0.0691(7) 0.0281(5) 0.0725(10) -0.0016(5) -0.0061(7) 0.0083(4)
O1B 0.059(5) 0.035(4) 0.073(5) 0.012(4) 0.018(4) 0.008(4)
O2B 0.037(4) 0.046(4) 0.061(5) 0.007(4) -0.002(3) 0.001(3)
O3B 0.042(4) 0.046(4) 0.060(4) -0.002(3) -0.001(4) -0.003(3)
O4B 0.027(3) 0.032(3) 0.096(6) -0.008(4) 0.006(4) -0.007(3)
O5B 0.131(11) 0.068(7) 0.077(6) 0.027(6) 0.039(7) 0.021(7)
O6B 0.032(4) 0.042(5) 0.126(9) -0.007(6) -0.008(5) 0.002(3)
O7B 0.083(5) 0.049(5) 0.059(5) 0.014(4) -0.003(4) 0.015(4)
O8B 0.043(4) 0.033(4) 0.078(5) 0.001(3) -0.018(4) 0.004(3)
O9B 0.072(5) 0.065(6) 0.073(8) -0.009(5) -0.023(5) -0.003(5)
O10B 0.075(6) 0.057(5) 0.060(5) 0.010(4) -0.005(4) -0.019(5)
O11B 0.077(6) 0.041(4) 0.080(6) 0.008(4) 0.020(5) 0.011(4)
O12B 0.073(5) 0.039(4) 0.080(6) -0.003(4) -0.031(5) -0.004(4)
O13B 0.070(5) 0.030(3) 0.062(4) 0.004(3) -0.019(4) -0.004(3)
O14B 0.047(4) 0.033(4) 0.110(7) -0.015(4) -0.008(4) 0.012(3)
O15B 0.123(10) 0.037(4) 0.097(8) -0.009(5) -0.006(7) 0.016(5)
O16B 0.044(4) 0.047(5) 0.106(6) -0.007(5) 0.022(4) 0.008(4)
O17B 0.037(4) 0.058(5) 0.053(4) 0.002(3) -0.009(3) -0.013(3)
O18B 0.031(3) 0.031(3) 0.066(4) 0.006(3) -0.004(3) -0.002(3)
N1 0.043(5) 0.052(5) 0.083(7) -0.001(5) 0.004(4) 0.012(4)
N2 0.080(8) 0.072(7) 0.114(10) -0.028(7) 0.027(7) -0.018(6)
C1 0.041(5) 0.052(6) 0.067(7) 0.001(5) 0.002(5) -0.001(4)
C2 0.053(7) 0.077(8) 0.089(9) -0.006(7) -0.021(6) 0.024(6)
C3 0.062(8) 0.096(11) 0.078(9) -0.022(8) -0.011(7) 0.015(7)
C4 0.059(7) 0.053(6) 0.088(9) 0.002(6) -0.004(6) -0.004(5)
C5 0.059(7) 0.049(6) 0.083(8) -0.005(6) -0.004(6) 0.010(5)
C6 0.046(5) 0.039(5) 0.083(8) 0.007(5) -0.006(5) 0.001(4)
C7 0.078(9) 0.060(7) 0.069(8) 0.008(6) 0.002(6) -0.002(6)
C8 0.113(12) 0.049(7) 0.076(8) -0.004(6) 0.016(8) 0.008(7)
C9 0.090(10) 0.055(7) 0.065(7) 0.000(6) 0.006(7) 0.003(7)
C10 0.103(11) 0.053(7) 0.082(9) 0.003(6) -0.013(8) 0.008(7)
C11 0.101(12) 0.054(7) 0.082(9) -0.008(6) -0.014(8) 0.000(7)
C12 0.081(9) 0.052(6) 0.065(7) -0.004(5) 0.006(6) 0.004(6)
C13 0.088(10) 0.067(8) 0.077(8) -0.013(7) -0.004(7) 0.022(7)
C14 0.113(13) 0.076(9) 0.066(8) -0.013(7) -0.012(8) -0.008(9)
C15 0.081(9) 0.061(8) 0.097(10) -0.010(7) 0.018(8) 0.004(7)
C16 0.166(19) 0.077(10) 0.076(10) -0.019(8) 0.019(11) -0.031(12)
C17 0.16(2) 0.090(13) 0.139(17) -0.051(12) 0.060(16) -0.038(14)
C18 0.066(9) 0.123(15) 0.154(18) -0.075(14) 0.018(11) -0.010(10)
C19 0.070(10) 0.127(16) 0.108(13) -0.026(11) 0.012(9) -0.006(10)
C20 0.053(7) 0.091(11) 0.105(11) -0.014(9) 0.002(7) -0.004(7)
C21 0.072(9) 0.080(9) 0.075(8) 0.000(7) 0.001(7) -0.024(8)
C22 0.089(11) 0.074(10) 0.117(13) 0.011(9) 0.005(10) -0.006(8)
C23 0.101(13) 0.100(13) 0.098(12) 0.019(10) 0.003(10) -0.029(11)
C24 0.088(13) 0.123(18) 0.148(18) 0.029(15) -0.023(13) -0.011(13)
C25 0.081(12) 0.135(18) 0.155(19) 0.062(16) -0.030(12) -0.025(12)
C26 0.061(9) 0.105(14) 0.164(19) -0.019(13) 0.000(11) -0.012(9)
Mo7 0.0395(4) 0.0310(3) 0.0651(5) -0.0012(3) -0.0022(4) -0.0065(3)
Mo8 0.0491(5) 0.0451(5) 0.0942(8) 0.0237(5) 0.0074(6) 0.0067(4)
Mo9 0.0413(4) 0.0510(5) 0.0920(7) -0.0105(5) 0.0127(5) -0.0043(4)
Mo10 0.0290(4) 0.0308(4) 0.1450(11) -0.0032(5) 0.0028(6) 0.0002(3)
Mo11 0.0949(9) 0.0700(7) 0.0781(8) -0.0099(6) -0.0316(7) -0.0007(7)
Mo12 0.0477(5) 0.0427(5) 0.1521(13) -0.0367(7) -0.0074(7) -0.0025(4)
O19 0.060(5) 0.054(4) 0.063(5) 0.003(4) -0.004(4) 0.002(4)
O20 0.052(4) 0.028(3) 0.099(6) -0.007(3) 0.022(4) -0.007(3)
O21 0.042(4) 0.051(4) 0.092(6) 0.001(4) 0.007(4) -0.017(3)
O22 0.077(5) 0.040(4) 0.069(5) 0.003(3) -0.020(4) -0.006(4)
O23 0.032(3) 0.043(4) 0.146(9) 0.011(5) -0.006(5) 0.005(3)
O24 0.097(7) 0.087(7) 0.053(5) -0.016(4) 0.017(5) -0.015(6)
O25 0.063(5) 0.055(5) 0.125(8) -0.008(5) -0.055(6) 0.013(4)
O26 0.055(4) 0.038(4) 0.112(7) 0.015(4) 0.022(5) 0.007(3)
O27 0.107(9) 0.086(7) 0.112(9) 0.048(7) 0.017(7) 0.029(7)
O28 0.198(18) 0.115(11) 0.110(10) -0.005(9) -0.064(12) 0.002(11)
O29 0.110(9) 0.097(8) 0.110(9) -0.069(7) -0.031(7) -0.004(7)
O30 0.044(4) 0.057(5) 0.107(7) -0.038(5) 0.005(4) -0.001(4)
O31 0.040(4) 0.039(4) 0.215(14) -0.031(6) -0.004(6) -0.005(3)
O32 0.052(4) 0.030(3) 0.158(9) 0.006(5) 0.007(6) 0.003(3)
O33 0.060(6) 0.071(6) 0.231(16) -0.079(9) -0.018(8) -0.003(5)
O34 0.053(5) 0.065(6) 0.180(12) -0.011(6) 0.060(7) -0.012(4)
O35 0.044(5) 0.040(5) 0.43(3) -0.046(10) 0.026(10) 0.002(4)
O36 0.038(3) 0.029(3) 0.069(4) -0.002(3) -0.006(3) 0.000(3)
N3 0.055(5) 0.037(4) 0.074(6) -0.005(4) 0.001(4) -0.010(4)
N4 0.081(8) 0.090(8) 0.064(6) -0.036(6) 0.017(6) -0.032(6)
C27 0.050(5) 0.040(5) 0.062(6) -0.009(4) -0.004(5) -0.018(4)
C28 0.063(7) 0.061(7) 0.081(8) 0.003(6) -0.006(6) -0.018(6)
C29 0.074(8) 0.058(7) 0.061(7) -0.011(5) 0.010(6) -0.006(6)
C30 0.071(7) 0.040(5) 0.047(5) -0.005(4) -0.018(5) -0.005(5)
C31 0.044(5) 0.039(5) 0.064(6) -0.005(4) -0.003(4) -0.009(4)
C32 0.040(5) 0.047(5) 0.079(7) -0.020(5) 0.005(5) -0.011(4)
C33 0.068(7) 0.054(6) 0.057(6) -0.004(5) -0.005(5) -0.004(5)
C34 0.070(7) 0.047(6) 0.054(6) 0.000(5) 0.000(5) -0.005(5)
C35 0.070(7) 0.044(5) 0.053(6) -0.008(4) -0.009(5) -0.003(5)
C36 0.059(7) 0.071(7) 0.051(6) -0.004(5) -0.008(5) -0.012(6)
C37 0.072(8) 0.075(8) 0.049(6) -0.014(5) 0.009(5) -0.007(6)
C38 0.066(7) 0.058(6) 0.049(6) -0.014(5) 0.006(5) -0.014(5)
C39 0.059(6) 0.050(6) 0.058(6) -0.008(5) -0.001(5) 0.002(5)
C40 0.063(6) 0.045(5) 0.048(5) 0.000(4) 0.002(5) -0.007(5)
C41 0.061(7) 0.059(7) 0.057(6) -0.016(5) 0.002(5) 0.000(5)
C42 0.082(9) 0.064(7) 0.068(8) -0.004(6) 0.001(7) 0.011(7)
C43 0.076(9) 0.080(9) 0.067(8) 0.007(7) 0.005(7) 0.015(7)
C44 0.072(9) 0.117(13) 0.081(9) -0.005(9) 0.020(7) 0.037(9)
C45 0.082(10) 0.093(11) 0.076(9) 0.009(8) 0.017(8) 0.027(9)
C46 0.063(7) 0.078(8) 0.068(7) -0.022(6) -0.001(6) 0.012(7)
C47 0.054(6) 0.070(8) 0.078(8) -0.038(7) 0.008(6) -0.004(6)
C48 0.067(9) 0.133(16) 0.103(12) -0.052(12) 0.007(8) -0.012(10)
C49 0.070(11) 0.18(3) 0.15(2) -0.10(2) -0.002(13) -0.007(13)
C50 0.091(16) 0.27(4) 0.16(3) -0.11(3) 0.045(18) -0.05(2)
C51 0.111(15) 0.119(16) 0.149(19) -0.075(14) 0.063(15) -0.053(13)
C52 0.101(12) 0.081(10) 0.093(10) -0.039(9) 0.030(9) -0.026(9)
N5 0.051(5) 0.049(5) 0.080(7) -0.014(4) -0.007(5) -0.015(4)
C53 0.046(6) 0.059(7) 0.075(7) -0.010(6) 0.004(5) -0.016(5)
C54 0.072(8) 0.064(8) 0.089(9) -0.003(7) 0.002(7) -0.027(7)
C55 0.067(8) 0.070(8) 0.088(9) 0.015(7) 0.005(7) -0.030(7)
C56 0.124(15) 0.110(14) 0.081(10) 0.011(9) 0.033(10) -0.041(12)
C57 0.051(6) 0.052(6) 0.089(9) -0.025(6) 0.006(6) -0.017(5)
C58 0.060(7) 0.070(8) 0.084(9) -0.012(7) -0.008(6) -0.012(6)
C59 0.054(8) 0.106(12) 0.111(12) -0.042(10) -0.006(8) -0.008(8)
C60 0.073(10) 0.136(17) 0.138(17) -0.033(14) -0.040(11) 0.016(11)
C61 0.051(6) 0.058(6) 0.083(8) -0.008(6) 0.011(6) -0.028(5)
C62 0.048(6) 0.065(8) 0.112(11) -0.012(7) 0.003(7) -0.008(6)
C63 0.063(8) 0.072(8) 0.104(11) -0.012(8) -0.006(7) 0.014(7)
C64 0.131(18) 0.115(16) 0.20(3) -0.033(18) -0.067(19) 0.048(14)
C65 0.047(6) 0.073(8) 0.081(8) -0.023(6) -0.006(5) -0.013(5)
C66 0.065(8) 0.084(10) 0.105(11) -0.028(8) 0.016(8) -0.024(7)
C67 0.53(9) 0.15(3) 0.26(5) -0.03(3) -0.26(6) -0.11(4)
C68 0.076(12) 0.22(3) 0.15(2) 0.09(2) -0.010(13) -0.041(15)
N6 0.052(5) 0.043(5) 0.076(6) 0.007(4) -0.011(4) -0.013(4)
C69 0.062(7) 0.058(7) 0.088(9) -0.005(6) 0.015(6) -0.025(6)
C70 0.096(10) 0.043(6) 0.093(10) 0.005(6) 0.032(8) -0.002(6)
C71 0.113(15) 0.084(11) 0.167(19) -0.040(12) 0.077(14) -0.033(10)
C72 0.16(2) 0.070(10) 0.143(18) -0.018(11) 0.064(16) -0.017(11)
C73 0.050(6) 0.049(6) 0.089(9) -0.007(6) -0.008(6) 0.001(5)
C74 0.072(8) 0.049(7) 0.129(13) 0.016(7) -0.017(8) -0.021(6)
C75 0.140(16) 0.046(7) 0.122(13) 0.008(7) -0.078(12) -0.004(8)
C76 0.27(4) 0.079(13) 0.20(3) 0.067(16) -0.15(3) -0.035(17)
C77 0.052(6) 0.061(7) 0.093(9) -0.001(7) -0.006(6) -0.014(5)
C78 0.072(9) 0.084(10) 0.101(11) -0.029(8) 0.022(8) -0.021(8)
C79 0.109(15) 0.116(16) 0.16(2) -0.073(15) 0.012(14) -0.008(13)
C80 0.19(3) 0.15(3) 0.36(6) -0.09(3) 0.15(4) -0.03(2)
C81 0.051(6) 0.047(5) 0.076(7) 0.006(5) -0.007(5) -0.011(5)
C82 0.093(11) 0.079(9) 0.076(9) 0.006(7) -0.015(8) 0.003(8)
C83 0.101(12) 0.067(8) 0.104(12) 0.003(8) -0.035(10) -0.001(8)
C84 0.15(2) 0.103(15) 0.16(2) 0.048(14) -0.081(18) 0.010(14)
N7 0.043(5) 0.043(5) 0.122(8) -0.005(5) 0.010(5) -0.012(4)
C85 0.069(8) 0.052(6) 0.170(16) -0.030(8) -0.024(8) 0.003(6)
C86 0.072(10) 0.116(13) 0.21(2) -0.081(14) 0.000(11) 0.006(9)
C87 0.101(12) 0.144(15) 0.28(3) -0.138(18) -0.031(17) 0.020(13)
C88 0.122(18) 0.29(4) 0.47(7) 0.07(5) 0.02(3) 0.13(3)
C89 0.065(7) 0.056(6) 0.086(7) -0.009(5) 0.021(5) -0.020(6)
C90 0.060(8) 0.090(10) 0.102(9) 0.016(8) 0.016(6) -0.019(7)
C91 0.109(14) 0.153(19) 0.107(12) -0.015(12) 0.005(9) -0.047(13)
C92 0.090(12) 0.120(17) 0.155(17) -0.029(13) -0.022(12) 0.008(12)
C93 0.053(6) 0.053(6) 0.092(7) -0.010(5) 0.018(5) -0.003(5)
C94 0.064(8) 0.077(9) 0.130(11) -0.022(8) -0.003(7) 0.005(7)
C95 0.100(12) 0.116(12) 0.089(10) -0.024(8) 0.004(8) 0.012(10)
C96 0.104(15) 0.19(3) 0.108(13) -0.028(14) 0.001(10) 0.017(16)
C97 0.070(8) 0.074(8) 0.122(12) 0.037(8) 0.030(8) -0.016(6)
C98 0.085(11) 0.114(12) 0.139(15) 0.045(11) 0.058(10) 0.017(9)
C99 0.090(13) 0.19(2) 0.29(3) 0.15(2) 0.094(16) 0.062(14)
C100 0.14(2) 0.30(3) 0.24(3) 0.14(3) 0.14(2) 0.14(2)
N8 0.277(18) 0.194(14) 0.118(13) 0.031(9) 0.066(12) 0.168(13)
C101 0.197(16) 0.26(3) 0.137(16) 0.064(17) -0.040(14) 0.114(16)
C102 0.194(15) 0.23(2) 0.109(14) -0.032(13) -0.065(13) 0.138(14)
C103 0.199(17) 0.102(15) 0.185(18) -0.053(12) -0.097(15) 0.055(13)
C104 0.136(15) 0.20(2) 0.26(3) -0.12(2) -0.082(17) 0.100(12)
C105 0.30(2) 0.123(16) 0.18(2) 0.062(12) 0.046(17) 0.112(15)
C106 0.34(3) 0.111(19) 0.25(3) 0.020(16) 0.03(3) 0.12(2)
C107 0.35(4) 0.12(2) 0.30(4) 0.06(2) -0.02(4) 0.10(3)
C108 0.51(7) 0.30(5) 0.46(7) -0.08(4) -0.25(6) 0.23(5)
C109 0.22(2) 0.165(17) 0.26(3) 0.106(18) 0.095(19) 0.108(16)
C110 0.30(3) 0.144(17) 0.16(2) -0.002(17) 0.04(2) 0.047(18)
C111 0.24(3) 0.107(13) 0.131(18) -0.025(12) 0.046(17) 0.007(17)
C112 0.45(6) 0.24(4) 0.15(3) 0.09(3) -0.11(3) -0.11(4)
C113 0.38(3) 0.160(19) 0.151(17) 0.020(13) 0.035(18) 0.14(2)
C14A 0.40(5) 0.11(2) 0.08(2) 0.033(14) 0.03(3) 0.11(2)
C14B 0.42(5) 0.13(2) 0.11(2) 0.024(18) 0.04(3) 0.10(3)
C115 0.46(5) 0.18(3) 0.15(2) -0.019(18) 0.03(3) 0.08(3)
C116 0.47(6) 0.12(2) 0.19(3) -0.03(2) 0.08(4) 0.05(3)
N9 0.16(3) 0.082(18) 0.096(19) 0.009(15) -0.08(2) -0.04(2)
C117 0.056(14) 0.08(2) 0.10(2) -0.023(18) -0.029(15) -0.023(14)
C118 0.09(2) 0.08(2) 0.14(3) -0.05(2) -0.02(2) -0.009(17)

loop_
_atom_type_symbol
_atom_type_description
_atom_type_scat_dispersion_real
_atom_type_scat_dispersion_imag
_atom_type_scat_source
C C 0.0033 0.0016 'International Tables Vol C Tables 4.2.6.8 and 6.1.1.4'
Mo Mo -1.6832 0.6857 'International Tables Vol C Tables 4.2.6.8 and 6.1.1.4'
N N 0.0061 0.0033 'International Tables Vol C Tables 4.2.6.8 and 6.1.1.4'
O O 0.0106 0.0060 'International Tables Vol C Tables 4.2.6.8 and 6.1.1.4'
H H 0.0000 0.0000 'International Tables Vol C Tables 4.2.6.8 and 6.1.1.4'

loop_
_geom_angle_atom_site_label_1
_geom_angle_atom_site_label_2
_geom_angle_atom_site_label_3
_geom_angle
O1 Mo1 O2 90.3(15)
O1 Mo1 O4 87.1(15)
O2 Mo1 O4 155.0(12)
O1 Mo1 O3 154.9(12)
O2 Mo1 O3 87.1(14)
O4 Mo1 O3 84.7(14)
O1 Mo1 N1 102.1(9)
O2 Mo1 N1 109.5(9)
O4 Mo1 N1 95.4(9)
O3 Mo1 N1 102.4(9)
O1 Mo1 O18 78.9(9)
O2 Mo1 O18 77.6(9)
O4 Mo1 O18 77.5(9)
O3 Mo1 O18 76.1(10)
N1 Mo1 O18 172.8(8)
O10 Mo2 O3 106.5(18)
O10 Mo2 O8 101.9(16)
O3 Mo2 O8 88.1(15)
O10 Mo2 O17 105.2(16)
O3 Mo2 O17 89.5(14)
O8 Mo2 O17 152.3(12)
O10 Mo2 O13 105.1(17)
O3 Mo2 O13 148.4(11)
O8 Mo2 O13 84.9(14)
O17 Mo2 O13 82.8(13)
O10 Mo2 O18 178.1(18)
O3 Mo2 O18 75.3(9)
O8 Mo2 O18 77.4(9)
O17 Mo2 O18 75.3(9)
O13 Mo2 O18 73.2(9)
O6 Mo3 O4 104.7(17)
O6 Mo3 O16 107.0(17)
O4 Mo3 O16 89.9(14)
O6 Mo3 O14 100.6(17)
O4 Mo3 O14 154.8(11)
O16 Mo3 O14 83.7(15)
O6 Mo3 O8 99.2(17)
O4 Mo3 O8 89.0(15)
O16 Mo3 O8 153.1(11)
O14 Mo3 O8 85.9(15)
O6 Mo3 O18 175.2(16)
O4 Mo3 O18 76.8(9)
O16 Mo3 O18 77.4(9)
O14 Mo3 O18 78.0(9)
O8 Mo3 O18 76.1(8)
O9 Mo4 O17 103.2(16)
O9 Mo4 O2 103.0(17)
O17 Mo4 O2 88.5(15)
O9 Mo4 O12 98.8(17)
O17 Mo4 O12 90.5(15)
O2 Mo4 O12 157.8(11)
O9 Mo4 O7 101.1(16)
O17 Mo4 O7 155.6(11)
O2 Mo4 O7 84.5(13)
O12 Mo4 O7 87.4(14)
O9 Mo4 O18 178.4(16)
O17 Mo4 O18 78.3(9)
O2 Mo4 O18 77.0(9)
O12 Mo4 O18 81.1(9)
O7 Mo4 O18 77.4(9)
O9 Mo4 Mo5 132.5(14)
O17 Mo4 Mo5 124.2(8)
O2 Mo4 Mo5 82.5(9)
O12 Mo4 Mo5 79.8(10)
O7 Mo4 Mo5 31.7(8)
O18 Mo4 Mo5 46.0(5)
O5 Mo5 O7 105.3(18)
O5 Mo5 O11 101.6(16)
O7 Mo5 O11 92.6(14)
O5 Mo5 O1 101.5(16)
O7 Mo5 O1 86.3(14)
O11 Mo5 O1 156.3(12)
O5 Mo5 O16 99.1(18)
O7 Mo5 O16 155.5(12)
O11 Mo5 O16 85.1(14)
O1 Mo5 O16 86.2(15)
O5 Mo5 O18 175.8(18)
O7 Mo5 O18 78.5(9)
O11 Mo5 O18 79.8(10)
O1 Mo5 O18 76.7(9)
O16 Mo5 O18 77.0(9)
O5 Mo5 Mo4 138.9(17)
O7 Mo5 Mo4 33.8(8)
O11 Mo5 Mo4 82.6(10)
O1 Mo5 Mo4 83.5(10)
O16 Mo5 Mo4 122.0(8)
O18 Mo5 Mo4 45.1(5)
O15 Mo6 O13 106(2)
O15 Mo6 O14 103.2(18)
O13 Mo6 O14 88.2(15)
O15 Mo6 O11 103(2)
O13 Mo6 O11 150.5(11)
O14 Mo6 O11 86.2(16)
O15 Mo6 O12 103.4(18)
O13 Mo6 O12 87.6(14)
O14 Mo6 O12 153.2(11)
O11 Mo6 O12 84.6(15)
O15 Mo6 O18 180(2)
O13 Mo6 O18 73.7(9)
O14 Mo6 O18 76.6(9)
O11 Mo6 O18 76.8(8)
O12 Mo6 O18 76.8(8)
Mo1 O1 Mo5 113.6(12)
Mo4 O2 Mo1 113.7(12)
Mo2 O3 Mo1 116.4(14)
Mo3 O4 Mo1 114.8(13)
Mo5 O7 Mo4 114.6(14)
Mo2 O8 Mo3 116.0(13)
Mo5 O11 Mo6 116.5(13)
Mo4 O12 Mo6 113.4(13)
Mo6 O13 Mo2 122.8(14)
Mo6 O14 Mo3 116.6(13)
Mo3 O16 Mo5 115.4(12)
Mo4 O17 Mo2 116.0(13)
Mo1 O18 Mo4 91.7(7)
Mo1 O18 Mo5 90.6(7)
Mo4 O18 Mo5 88.9(7)
Mo1 O18 Mo3 90.8(7)
Mo4 O18 Mo3 177.4(10)
Mo5 O18 Mo3 90.2(7)
Mo1 O18 Mo2 92.2(8)
Mo4 O18 Mo2 90.4(7)
Mo5 O18 Mo2 177.1(9)
Mo3 O18 Mo2 90.3(7)
Mo1 O18 Mo6 177.5(10)
Mo4 O18 Mo6 88.6(7)
Mo5 O18 Mo6 86.9(7)
Mo3 O18 Mo6 88.8(6)
Mo2 O18 Mo6 90.3(7)
N1 Mo1B O1B 104.6(5)
N1 Mo1B O2B 99.6(4)
O1B Mo1B O2B 90.8(4)
N1 Mo1B O4B 103.2(4)
O1B Mo1B O4B 87.4(4)
O2B Mo1B O4B 156.7(4)
N1 Mo1B O3B 98.2(5)
O1B Mo1B O3B 157.1(4)
O2B Mo1B O3B 87.1(4)
O4B Mo1B O3B 85.7(4)
N1 Mo1B O18B 175.7(4)
O1B Mo1B O18B 79.7(3)
O2B Mo1B O18B 79.3(3)
O4B Mo1B O18B 77.5(3)
O3B Mo1B O18B 77.5(4)
N1 Mo1B Mo5B 137.9(4)
O1B Mo1B Mo5B 33.4(2)
O2B Mo1B Mo5B 83.1(3)
O4B Mo1B Mo5B 82.7(3)
O3B Mo1B Mo5B 123.9(3)
O18B Mo1B Mo5B 46.4(2)
O10B Mo2B O8B 103.5(5)
O10B Mo2B O3B 104.7(5)
O8B Mo2B O3B 90.7(4)
O10B Mo2B O17B 102.8(4)
O8B Mo2B O17B 153.1(4)
O3B Mo2B O17B 87.5(4)
O10B Mo2B O13B 103.4(5)
O8B Mo2B O13B 85.8(4)
O3B Mo2B O13B 151.7(4)
O17B Mo2B O13B 83.3(4)
O10B Mo2B O18B 178.5(4)
O8B Mo2B O18B 77.7(4)
O3B Mo2B O18B 75.9(3)
O17B Mo2B O18B 75.8(3)
O13B Mo2B O18B 75.9(3)
O6B Mo3B O4B 105.9(4)
O6B Mo3B O16B 103.4(5)
O4B Mo3B O16B 88.7(4)
O6B Mo3B O14B 101.6(4)
O4B Mo3B O14B 152.5(4)
O16B Mo3B O14B 84.8(5)
O6B Mo3B O8B 104.0(5)
O4B Mo3B O8B 88.2(4)
O16B Mo3B O8B 152.2(4)
O14B Mo3B O8B 85.3(4)
O6B Mo3B O18B 178.3(4)
O4B Mo3B O18B 75.8(3)
O16B Mo3B O18B 76.6(4)
O14B Mo3B O18B 76.7(3)
O8B Mo3B O18B 75.9(3)
O9B Mo4B O17B 103.9(5)
O9B Mo4B O2B 103.0(5)
O17B Mo4B O2B 89.2(4)
O9B Mo4B O12B 101.9(5)
O17B Mo4B O12B 89.1(5)
O2B Mo4B O12B 154.7(4)
O9B Mo4B O7B 104.1(6)
O17B Mo4B O7B 152.1(4)
O2B Mo4B O7B 83.9(4)
O12B Mo4B O7B 85.9(5)
O9B Mo4B O18B 178.2(5)
O17B Mo4B O18B 77.6(3)
O2B Mo4B O18B 75.9(3)
O12B Mo4B O18B 79.0(3)
O7B Mo4B O18B 74.4(4)
O5B Mo5B O7B 105.8(7)
O5B Mo5B O11B 104.7(6)
O7B Mo5B O11B 89.3(5)
O5B Mo5B O1B 101.8(5)
O7B Mo5B O1B 86.4(4)
O11B Mo5B O1B 153.3(4)
O5B Mo5B O16B 101.9(7)
O7B Mo5B O16B 152.1(5)
O11B Mo5B O16B 85.9(5)
O1B Mo5B O16B 85.7(4)
O5B Mo5B O18B 177.1(6)
O7B Mo5B O18B 76.1(4)
O11B Mo5B O18B 77.4(4)
O1B Mo5B O18B 76.0(3)
O16B Mo5B O18B 76.1(4)
O5B Mo5B Mo1B 134.9(4)
O7B Mo5B Mo1B 78.2(3)
O11B Mo5B Mo1B 120.4(3)
O1B Mo5B Mo1B 33.1(2)
O16B Mo5B Mo1B 80.7(3)
O18B Mo5B Mo1B 43.03(19)
O15B Mo6B O13B 105.5(5)
O15B Mo6B O14B 102.8(6)
O13B Mo6B O14B 89.6(5)
O15B Mo6B O11B 101.6(5)
O13B Mo6B O11B 152.9(4)
O14B Mo6B O11B 84.9(5)
O15B Mo6B O12B 103.2(6)
O13B Mo6B O12B 88.8(5)
O14B Mo6B O12B 153.4(3)
O11B Mo6B O12B 84.5(5)
O15B Mo6B O18B 177.2(5)
O13B Mo6B O18B 77.4(3)
O14B Mo6B O18B 76.7(3)
O11B Mo6B O18B 75.6(4)
O12B Mo6B O18B 77.0(3)
Mo1B O1B Mo5B 113.6(4)
Mo4B O2B Mo1B 113.9(4)
Mo2B O3B Mo1B 114.8(5)
Mo3B O4B Mo1B 115.2(4)
Mo5B O7B Mo4B 118.7(5)
Mo2B O8B Mo3B 116.9(5)
Mo5B O11B Mo6B 118.0(5)
Mo4B O12B Mo6B 115.1(5)
Mo6B O13B Mo2B 118.1(4)
Mo6B O14B Mo3B 117.4(4)
Mo3B O16B Mo5B 117.2(5)
Mo4B O17B Mo2B 116.6(4)
Mo1B O18B Mo5B 90.6(3)
Mo1B O18B Mo3B 91.4(3)
Mo5B O18B Mo3B 90.2(3)
Mo1B O18B Mo2B 91.7(3)
Mo5B O18B Mo2B 177.7(4)
Mo3B O18B Mo2B 89.4(3)
Mo1B O18B Mo4B 90.8(3)
Mo5B O18B Mo4B 90.5(3)
Mo3B O18B Mo4B 177.6(4)
Mo2B O18B Mo4B 89.9(3)
Mo1B O18B Mo6B 179.4(5)
Mo5B O18B Mo6B 89.0(3)
Mo3B O18B Mo6B 89.1(2)
Mo2B O18B Mo6B 88.7(2)
Mo4B O18B Mo6B 88.6(3)
C1 N1 Mo1B 169.3(9)
C1 N1 Mo1 172.1(9)
C12 N2 C15 118.0(13)
C12 N2 C21 121.3(13)
C15 N2 C21 120.6(12)
N1 C1 C2 120.6(10)
N1 C1 C6 119.9(11)
C2 C1 C6 119.6(11)
C3 C2 C1 119.6(12)
C3 C2 H2 120.2
C1 C2 H2 120.2
C2 C3 C4 122.8(14)
C2 C3 H3 118.6
C4 C3 H3 118.6
C3 C4 C5 117.6(12)
C3 C4 C7 121.1(13)
C5 C4 C7 121.2(12)
C6 C5 C4 120.6(12)
C6 C5 H5 119.7
C4 C5 H5 119.7
C5 C6 C1 119.8(12)
C5 C6 H6 120.1
C1 C6 H6 120.1
C8 C7 C4 177.0(17)
C7 C8 C9 178.9(18)
C10 C9 C14 121.2(14)
C10 C9 C8 122.0(16)
C14 C9 C8 116.8(15)
C9 C10 C11 120.0(16)
C9 C10 H10 120.0
C11 C10 H10 120.0
C12 C11 C10 120.4(15)
C12 C11 H11 119.8
C10 C11 H11 119.8
N2 C12 C11 120.2(14)
N2 C12 C13 120.1(14)
C11 C12 C13 119.6(13)
C12 C13 C14 120.5(15)
C12 C13 H13 119.7
C14 C13 H13 119.7
C9 C14 C13 118.3(14)
C9 C14 H14 120.9
C13 C14 H14 120.9
N2 C15 C16 122.8(15)
N2 C15 C20 116.7(14)
C16 C15 C20 120.3(15)
C17 C16 C15 119.0(18)
C17 C16 H16 120.5
C15 C16 H16 120.5
C16 C17 C18 118.7(19)
C16 C17 H17 120.6
C18 C17 H17 120.6
C19 C18 C17 122.4(18)
C19 C18 H18 118.8
C17 C18 H18 118.8
C20 C19 C18 117.9(19)
C20 C19 H19 121.1
C18 C19 H19 121.1
C19 C20 C15 121.5(17)
C19 C20 H20 119.2
C15 C20 H20 119.2
C26 C21 C22 118.0(17)
C26 C21 N2 123.3(15)
C22 C21 N2 117.6(16)
C21 C22 C23 116.1(17)
C21 C22 H22 122.0
C23 C22 H22 122.0
C24 C23 C22 124.6(19)
C24 C23 H23 117.7
C22 C23 H23 117.7
C23 C24 C25 114(2)
C23 C24 H24 122.9
C25 C24 H24 122.9
C26 C25 C24 120(2)
C26 C25 H25 120.2
C24 C25 H25 120.2
C21 C26 C25 122(2)
C21 C26 H26 118.8
C25 C26 H26 118.8
N3 Mo7 O21 101.1(4)
N3 Mo7 O22 104.1(4)
O21 Mo7 O22 89.8(4)
N3 Mo7 O20 101.4(4)
O21 Mo7 O20 157.2(3)
O22 Mo7 O20 88.7(4)
N3 Mo7 O19 99.1(4)
O21 Mo7 O19 87.1(4)
O22 Mo7 O19 156.7(3)
O20 Mo7 O19 85.4(4)
N3 Mo7 O36 176.3(4)
O21 Mo7 O36 79.3(3)
O22 Mo7 O36 79.6(3)
O20 Mo7 O36 78.0(3)
O19 Mo7 O36 77.2(3)
O27 Mo8 O19 104.9(6)
O27 Mo8 O26 105.1(6)
O19 Mo8 O26 91.5(4)
O27 Mo8 O32 100.8(6)
O19 Mo8 O32 153.5(4)
O26 Mo8 O32 87.6(4)
O27 Mo8 O23 102.4(5)
O19 Mo8 O23 85.9(4)
O26 Mo8 O23 152.1(5)
O32 Mo8 O23 82.7(4)
O27 Mo8 O36 177.3(5)
O19 Mo8 O36 77.2(3)
O26 Mo8 O36 76.4(4)
O32 Mo8 O36 76.8(4)
O23 Mo8 O36 75.9(3)
O34 Mo9 O23 104.7(6)
O34 Mo9 O30 104.3(4)
O23 Mo9 O30 88.1(4)
O34 Mo9 O21 103.2(4)
O23 Mo9 O21 89.6(4)
O30 Mo9 O21 152.0(3)
O34 Mo9 O24 101.5(6)
O23 Mo9 O24 153.8(4)
O30 Mo9 O24 85.9(4)
O21 Mo9 O24 84.0(4)
O34 Mo9 O36 177.7(5)
O23 Mo9 O36 77.6(3)
O30 Mo9 O36 76.0(3)
O21 Mo9 O36 76.2(3)
O24 Mo9 O36 76.2(3)
O35 Mo10 O25 105.9(9)
O35 Mo10 O20 102.2(5)
O25 Mo10 O20 90.9(4)
O35 Mo10 O31 103.8(5)
O25 Mo10 O31 89.3(6)
O20 Mo10 O31 152.9(4)
O35 Mo10 O26 99.3(8)
O25 Mo10 O26 154.7(4)
O20 Mo10 O26 85.3(4)
O31 Mo10 O26 83.1(5)
O35 Mo10 O36 175.6(9)
O25 Mo10 O36 78.5(4)
O20 Mo10 O36 76.8(3)
O31 Mo10 O36 76.7(3)
O26 Mo10 O36 76.3(3)
O28 Mo11 O24 105.8(8)
O28 Mo11 O29 105.8(7)
O24 Mo11 O29 89.5(5)
O28 Mo11 O22 101.2(6)
O24 Mo11 O22 89.3(4)
O29 Mo11 O22 152.2(5)
O28 Mo11 O25 101.2(8)
O24 Mo11 O25 152.9(4)
O29 Mo11 O25 84.4(5)
O22 Mo11 O25 84.2(4)
O28 Mo11 O36 175.5(8)
O24 Mo11 O36 78.4(4)
O29 Mo11 O36 75.7(4)
O22 Mo11 O36 76.9(3)
O25 Mo11 O36 74.5(3)
O33 Mo12 O30 104.3(5)
O33 Mo12 O32 101.7(7)
O30 Mo12 O32 87.0(4)
O33 Mo12 O31 103.2(5)
O30 Mo12 O31 152.6(3)
O32 Mo12 O31 88.7(5)
O33 Mo12 O29 106.0(7)
O30 Mo12 O29 86.2(5)
O32 Mo12 O29 152.3(4)
O31 Mo12 O29 85.1(6)
O33 Mo12 O36 178.7(7)
O30 Mo12 O36 76.7(3)
O32 Mo12 O36 77.3(3)
O31 Mo12 O36 75.9(3)
O29 Mo12 O36 74.9(3)
Mo8 O19 Mo7 114.5(4)
Mo10 O20 Mo7 113.7(4)
Mo7 O21 Mo9 113.9(4)
Mo11 O22 Mo7 113.5(4)
Mo9 O23 Mo8 116.5(4)
Mo11 O24 Mo9 115.3(5)
Mo10 O25 Mo11 117.4(4)
Mo8 O26 Mo10 116.9(5)
Mo11 O29 Mo12 119.0(5)
Mo12 O30 Mo9 118.3(4)
Mo10 O31 Mo12 117.6(4)
Mo12 O32 Mo8 116.7(4)
Mo7 O36 Mo10 91.0(3)
Mo7 O36 Mo8 91.0(3)
Mo10 O36 Mo8 90.4(3)
Mo7 O36 Mo9 90.5(2)
Mo10 O36 Mo9 178.5(4)
Mo8 O36 Mo9 89.9(2)
Mo7 O36 Mo12 179.2(4)
Mo10 O36 Mo12 89.8(2)
Mo8 O36 Mo12 89.0(2)
Mo9 O36 Mo12 88.8(2)
Mo7 O36 Mo11 89.8(2)
Mo10 O36 Mo11 89.6(2)
Mo8 O36 Mo11 179.2(3)
Mo9 O36 Mo11 90.1(3)
Mo12 O36 Mo11 90.2(3)
C27 N3 Mo7 172.4(9)
C38 N4 C47 122.3(10)
C38 N4 C41 119.3(10)
C47 N4 C41 118.2(10)
N3 C27 C28 120.1(10)
N3 C27 C32 119.2(10)
C28 C27 C32 120.7(10)
C29 C28 C27 119.1(12)
C29 C28 H28 120.4
C27 C28 H28 120.4
C28 C29 C30 120.9(12)
C28 C29 H29 119.5
C30 C29 H29 119.5
C31 C30 C29 119.2(9)
C31 C30 C33 121.3(11)
C29 C30 C33 119.5(11)
C30 C31 C32 123.4(10)
C30 C31 H31 118.3
C32 C31 H31 118.3
C31 C32 C27 116.7(10)
C31 C32 H32 121.7
C27 C32 H32 121.7
C34 C33 C30 175.1(13)
C33 C34 C35 175.7(13)
C36 C35 C40 118.5(10)
C36 C35 C34 119.3(11)
C40 C35 C34 122.2(11)
C37 C36 C35 120.6(12)
C37 C36 H36 119.7
C35 C36 H36 119.7
C36 C37 C38 121.2(11)
C36 C37 H37 119.4
C38 C37 H37 119.4
N4 C38 C39 122.8(11)
N4 C38 C37 120.0(11)
C39 C38 C37 117.2(10)
C40 C39 C38 120.8(11)
C40 C39 H39 119.6
C38 C39 H39 119.6
C39 C40 C35 121.7(11)
C39 C40 H40 119.2
C35 C40 H40 119.2
C42 C41 C46 121.9(12)
C42 C41 N4 121.3(12)
C46 C41 N4 116.8(13)
C41 C42 C43 118.5(13)
C41 C42 H42 120.8
C43 C42 H42 120.8
C42 C43 C44 122.2(14)
C42 C43 H43 118.9
C44 C43 H43 118.9
C43 C44 C45 117.5(13)
C43 C44 H44 121.3
C45 C44 H44 121.3
C46 C45 C44 120.6(14)
C46 C45 H45 119.7
C44 C45 H45 119.7
C45 C46 C41 119.2(15)
C45 C46 H46 120.4
C41 C46 H46 120.4
C52 C47 C48 116.3(16)
C52 C47 N4 120.4(15)
C48 C47 N4 123.2(16)
C47 C48 C49 124(2)
C47 C48 H48 117.8
C49 C48 H48 117.8
C50 C49 C48 117(3)
C50 C49 H49 121.3
C48 C49 H49 121.3
C49 C50 C51 123(3)
C49 C50 H50 118.5
C51 C50 H50 118.5
C52 C51 C50 117(2)
C52 C51 H51 121.3
C50 C51 H51 121.3
C47 C52 C51 121(2)
C47 C52 H52 119.4
C51 C52 H52 119.4
C61 N5 C57 105.5(9)
C61 N5 C65 113.3(11)
C57 N5 C65 110.2(9)
C61 N5 C53 110.5(10)
C57 N5 C53 111.2(10)
C65 N5 C53 106.1(9)
C54 C53 N5 115.8(9)
C54 C53 H53A 108.3
N5 C53 H53A 108.3
C54 C53 H53B 108.3
N5 C53 H53B 108.3
H53A C53 H53B 107.4
C53 C54 C55 109.4(11)
C53 C54 H54A 109.8
C55 C54 H54A 109.8
C53 C54 H54B 109.8
C55 C54 H54B 109.8
H54A C54 H54B 108.2
C56 C55 C54 114.0(13)
C56 C55 H55A 108.7
C54 C55 H55A 108.7
C56 C55 H55B 108.7
C54 C55 H55B 108.7
H55A C55 H55B 107.6
C55 C56 H56A 109.5
C55 C56 H56B 109.5
H56A C56 H56B 109.5
C55 C56 H56C 109.5
H56A C56 H56C 109.5
H56B C56 H56C 109.5
N5 C57 C58 118.6(9)
N5 C57 H57A 107.7
C58 C57 H57A 107.7
N5 C57 H57B 107.7
C58 C57 H57B 107.7
H57A C57 H57B 107.1
C59 C58 C57 111.3(12)
C59 C58 H58A 109.4
C57 C58 H58A 109.4
C59 C58 H58B 109.4
C57 C58 H58B 109.4
H58A C58 H58B 108.0
C58 C59 C60 111.2(14)
C58 C59 H59A 109.4
C60 C59 H59A 109.4
C58 C59 H59B 109.4
C60 C59 H59B 109.4
H59A C59 H59B 108.0
C59 C60 H60A 109.5
C59 C60 H60B 109.5
H60A C60 H60B 109.5
C59 C60 H60C 109.5
H60A C60 H60C 109.5
H60B C60 H60C 109.5
N5 C61 C62 113.9(10)
N5 C61 H61A 108.8
C62 C61 H61A 108.8
N5 C61 H61B 108.8
C62 C61 H61B 108.8
H61A C61 H61B 107.7
C61 C62 C63 109.7(11)
C61 C62 H62A 109.7
C63 C62 H62A 109.7
C61 C62 H62B 109.7
C63 C62 H62B 109.7
H62A C62 H62B 108.2
C64 C63 C62 114.7(15)
C64 C63 H63A 108.6
C62 C63 H63A 108.6
C64 C63 H63B 108.6
C62 C63 H63B 108.6
H63A C63 H63B 107.6
C63 C64 H64A 109.5
C63 C64 H64B 109.5
H64A C64 H64B 109.5
C63 C64 H64C 109.5
H64A C64 H64C 109.5
H64B C64 H64C 109.5
C66 C65 N5 115.9(10)
C66 C65 H65A 108.3
N5 C65 H65A 108.3
C66 C65 H65B 108.3
N5 C65 H65B 108.3
H65A C65 H65B 107.4
C65 C66 C67 128.0(17)
C65 C66 H66A 105.3
C67 C66 H66A 105.3
C65 C66 H66B 105.3
C67 C66 H66B 105.3
H66A C66 H66B 106.0
C68 C67 C66 80(3)
C68 C67 H67A 115.3
C66 C67 H67A 115.3
C68 C67 H67B 115.3
C66 C67 H67B 115.3
H67A C67 H67B 112.4
C67 C68 H68A 109.5
C67 C68 H68B 109.5
H68A C68 H68B 109.5
C67 C68 H68C 109.5
H68A C68 H68C 109.5
H68B C68 H68C 109.5
C77 N6 C69 103.9(8)
C77 N6 C81 111.1(10)
C69 N6 C81 111.9(10)
C77 N6 C73 110.0(9)
C69 N6 C73 112.9(11)
C81 N6 C73 107.2(8)
N6 C69 C70 113.4(10)
N6 C69 H69A 108.9
C70 C69 H69A 108.9
N6 C69 H69B 108.9
C70 C69 H69B 108.9
H69A C69 H69B 107.7
C71 C70 C69 112.7(13)
C71 C70 H70A 109.0
C69 C70 H70A 109.0
C71 C70 H70B 109.0
C69 C70 H70B 109.0
H70A C70 H70B 107.8
C70 C71 C72 111.1(15)
C70 C71 H71A 109.4
C72 C71 H71A 109.4
C70 C71 H71B 109.4
C72 C71 H71B 109.4
H71A C71 H71B 108.0
C71 C72 H72A 109.5
C71 C72 H72B 109.5
H72A C72 H72B 109.5
C71 C72 H72C 109.5
H72A C72 H72C 109.5
H72B C72 H72C 109.5
C74 C73 N6 113.7(10)
C74 C73 H73A 108.8
N6 C73 H73A 108.8
C74 C73 H73B 108.8
N6 C73 H73B 108.8
H73A C73 H73B 107.7
C73 C74 C75 110.6(11)
C73 C74 H74A 109.5
C75 C74 H74A 109.5
C73 C74 H74B 109.5
C75 C74 H74B 109.5
H74A C74 H74B 108.1
C74 C75 C76 111.7(15)
C74 C75 H75A 109.3
C76 C75 H75A 109.3
C74 C75 H75B 109.3
C76 C75 H75B 109.3
H75A C75 H75B 107.9
C75 C76 H76A 109.5
C75 C76 H76B 109.5
H76A C76 H76B 109.5
C75 C76 H76C 109.5
H76A C76 H76C 109.5
H76B C76 H76C 109.5
N6 C77 C78 115.8(10)
N6 C77 H77A 108.3
C78 C77 H77A 108.3
N6 C77 H77B 108.3
C78 C77 H77B 108.3
H77A C77 H77B 107.4
C79 C78 C77 107.7(14)
C79 C78 H78A 110.2
C77 C78 H78A 110.2
C79 C78 H78B 110.2
C77 C78 H78B 110.2
H78A C78 H78B 108.5
C78 C79 C80 112(2)
C78 C79 H79A 109.2
C80 C79 H79A 109.2
C78 C79 H79B 109.2
C80 C79 H79B 109.2
H79A C79 H79B 107.9
C79 C80 H80A 109.5
C79 C80 H80B 109.5
H80A C80 H80B 109.5
C79 C80 H80C 109.5
H80A C80 H80C 109.5
H80B C80 H80C 109.5
C82 C81 N6 113.4(10)
C82 C81 H81A 108.9
N6 C81 H81A 108.9
C82 C81 H81B 108.9
N6 C81 H81B 108.9
H81A C81 H81B 107.7
C81 C82 C83 109.7(13)
C81 C82 H82A 109.7
C83 C82 H82A 109.7
C81 C82 H82B 109.7
C83 C82 H82B 109.7
H82A C82 H82B 108.2
C82 C83 C84 113.1(16)
C82 C83 H83A 109.0
C84 C83 H83A 109.0
C82 C83 H83B 109.0
C84 C83 H83B 109.0
H83A C83 H83B 107.8
C83 C84 H84A 109.5
C83 C84 H84B 109.5
H84A C84 H84B 109.5
C83 C84 H84C 109.5
H84A C84 H84C 109.5
H84B C84 H84C 109.5
C93 N7 C89 105.2(9)
C93 N7 C97 109.9(10)
C89 N7 C97 112.3(13)
C93 N7 C85 112.8(13)
C89 N7 C85 110.4(11)
C97 N7 C85 106.4(11)
C86 C85 N7 117.3(15)
C86 C85 H85A 108.0
N7 C85 H85A 108.0
C86 C85 H85B 108.0
N7 C85 H85B 108.0
H85A C85 H85B 107.2
C85 C86 C87 104(2)
C85 C86 H86A 111.0
C87 C86 H86A 111.0
C85 C86 H86B 111.0
C87 C86 H86B 111.0
H86A C86 H86B 109.0
C88 C87 C86 102(3)
C88 C87 H87A 111.4
C86 C87 H87A 111.4
C88 C87 H87B 111.4
C86 C87 H87B 111.4
H87A C87 H87B 109.3
C87 C88 H88A 109.5
C87 C88 H88B 109.5
H88A C88 H88B 109.5
C87 C88 H88C 109.5
H88A C88 H88C 109.5
H88B C88 H88C 109.5
N7 C89 C90 118.3(11)
N7 C89 H89A 107.7
C90 C89 H89A 107.7
N7 C89 H89B 107.7
C90 C89 H89B 107.7
H89A C89 H89B 107.1
C89 C90 C91 109.2(14)
C89 C90 H90A 109.9
C91 C90 H90A 109.9
C89 C90 H90B 109.9
C91 C90 H90B 109.9
H90A C90 H90B 108.3
C92 C91 C90 112(2)
C92 C91 H91A 109.3
C90 C91 H91A 109.3
C92 C91 H91B 109.3
C90 C91 H91B 109.3
H91A C91 H91B 108.0
C91 C92 H92A 109.5
C91 C92 H92B 109.5
H92A C92 H92B 109.5
C91 C92 H92C 109.5
H92A C92 H92C 109.5
H92B C92 H92C 109.5
N7 C93 C94 119.6(12)
N7 C93 H93A 107.4
C94 C93 H93A 107.4
N7 C93 H93B 107.4
C94 C93 H93B 107.4
H93A C93 H93B 107.0
C93 C94 C95 107.8(13)
C93 C94 H94A 110.1
C95 C94 H94A 110.1
C93 C94 H94B 110.1
C95 C94 H94B 110.1
H94A C94 H94B 108.5
C96 C95 C94 114.7(19)
C96 C95 H95A 108.6
C94 C95 H95A 108.6
C96 C95 H95B 108.6
C94 C95 H95B 108.6
H95A C95 H95B 107.6
C95 C96 H96A 109.5
C95 C96 H96B 109.5
H96A C96 H96B 109.5
C95 C96 H96C 109.5
H96A C96 H96C 109.5
H96B C96 H96C 109.5
C98 C97 N7 115.7(12)
C98 C97 H97A 108.3
N7 C97 H97A 108.3
C98 C97 H97B 108.3
N7 C97 H97B 108.3
H97A C97 H97B 107.4
C97 C98 C99 105.5(19)
C97 C98 H98A 110.6
C99 C98 H98A 110.6
C97 C98 H98B 110.6
C99 C98 H98B 110.6
H98A C98 H98B 108.8
C98 C99 C100 105(2)
C98 C99 H99A 110.8
C100 C99 H99A 110.8
C98 C99 H99B 110.8
C100 C99 H99B 110.8
H99A C99 H99B 108.9
C99 C100 H00A 109.5
C99 C100 H00B 109.5
H00A C100 H00B 109.5
C99 C100 H00C 109.5
H00A C100 H00C 109.5
H00B C100 H00C 109.5
C113 N8 C105 106(3)
C113 N8 C101 105(4)
C105 N8 C101 105(2)
C113 N8 C109 95(3)
C105 N8 C109 125(3)
C101 N8 C109 117(2)
C102 C101 N8 112(2)
C102 C101 H01A 109.2
N8 C101 H01A 109.2
C102 C101 H01B 109.2
N8 C101 H01B 109.2
H01A C101 H01B 107.9
C101 C102 C103 102(2)
C101 C102 H02A 111.4
C103 C102 H02A 111.4
C101 C102 H02B 111.4
C103 C102 H02B 111.4
H02A C102 H02B 109.3
C104 C103 C102 109(2)
C104 C103 H03A 110.0
C102 C103 H03A 110.0
C104 C103 H03B 110.0
C102 C103 H03B 110.0
H03A C103 H03B 108.3
C103 C104 H04A 109.5
C103 C104 H04B 109.5
H04A C104 H04B 109.5
C103 C104 H04C 109.5
H04A C104 H04C 109.5
H04B C104 H04C 109.5
C106 C105 N8 112(3)
C106 C105 H05A 109.2
N8 C105 H05A 109.2
C106 C105 H05B 109.2
N8 C105 H05B 109.2
H05A C105 H05B 107.9
C105 C106 C107 97(4)
C105 C106 H06A 112.3
C107 C106 H06A 112.3
C105 C106 H06B 112.3
C107 C106 H06B 112.3
H06A C106 H06B 109.9
C106 C107 C108 109(4)
C106 C107 H07A 109.8
C108 C107 H07A 109.8
C106 C107 H07B 109.8
C108 C107 H07B 109.8
H07A C107 H07B 108.3
C107 C108 H08A 109.5
C107 C108 H08B 109.5
H08A C108 H08B 109.5
C107 C108 H08C 109.5
H08A C108 H08C 109.5
H08B C108 H08C 109.5
C110 C109 N8 113(4)
C110 C109 H09A 109.1
N8 C109 H09A 109.1
C110 C109 H09B 109.1
N8 C109 H09B 109.1
H09A C109 H09B 107.8
C109 C110 C111 124(3)
C109 C110 H10A 106.2
C111 C110 H10A 106.2
C109 C110 H10B 106.2
C111 C110 H10B 106.2
H10A C110 H10B 106.4
C112 C111 C110 104(3)
C112 C111 H11A 110.9
C110 C111 H11A 110.9
C112 C111 H11B 110.9
C110 C111 H11B 110.9
H11A C111 H11B 108.9
C111 C112 H12A 109.5
C111 C112 H12B 109.5
H12A C112 H12B 109.5
C111 C112 H12C 109.5
H12A C112 H12C 109.5
H12B C112 H12C 109.5
N8 C113 C14B 137(6)
N8 C113 C14A 134(5)
N8 C113 H13A 103.7
C14A C113 H13A 103.7
N8 C113 H13B 103.7
C14A C113 H13B 103.7
H13A C113 H13B 105.3
C115 C14A C113 121(8)
C115 C14A H14A 107.0
C113 C14A H14A 107.0
C115 C14A H14B 107.0
C113 C14A H14B 107.0
H14A C14A H14B 106.7
C113 C14B C115 144(10)
C113 C14B H14C 101.0
C115 C14B H14C 101.0
C113 C14B H14D 101.0
C115 C14B H14D 101.0
H14C C14B H14D 104.5
C116 C115 C14A 109(6)
C116 C115 C14B 126(7)
C116 C115 H15A 109.8
C14A C115 H15A 109.8
C116 C115 H15B 109.8
C14A C115 H15B 109.8
H15A C115 H15B 108.3
C115 C116 H16A 109.5
C115 C116 H16B 109.5
H16A C116 H16B 109.5
C115 C116 H16C 109.5
H16A C116 H16C 109.5
H16B C116 H16C 109.5
N9 C117 C118 169(4)
C117 C118 H17A 109.5
C117 C118 H17B 109.5
H17A C118 H17B 109.5
C117 C118 H17C 109.5
H17A C118 H17C 109.5
H17B C118 H17C 109.5

loop_
_geom_bond_atom_site_label_1
_geom_bond_atom_site_label_2
_geom_bond_distance
Mo1 O1 1.92(2)
Mo1 O2 1.94(2)
Mo1 O4 1.95(2)
Mo1 O3 1.97(2)
Mo1 N1 2.037(15)
Mo1 O18 2.229(19)
Mo2 O10 1.68(2)
Mo2 O3 1.89(2)
Mo2 O8 1.89(2)
Mo2 O17 1.97(2)
Mo2 O13 1.98(2)
Mo2 O18 2.328(19)
Mo3 O6 1.71(2)
Mo3 O4 1.88(2)
Mo3 O16 1.92(3)
Mo3 O14 1.96(2)
Mo3 O8 1.98(2)
Mo3 O18 2.311(18)
Mo4 O9 1.70(2)
Mo4 O17 1.88(2)
Mo4 O2 1.92(2)
Mo4 O12 1.93(2)
Mo4 O7 1.96(2)
Mo4 O18 2.269(18)
Mo4 Mo5 3.204(12)
Mo5 O5 1.70(2)
Mo5 O7 1.85(2)
Mo5 O11 1.89(2)
Mo5 O1 1.93(2)
Mo5 O16 1.95(2)
Mo5 O18 2.305(19)
Mo6 O15 1.68(2)
Mo6 O13 1.84(2)
Mo6 O14 1.91(2)
Mo6 O11 1.92(2)
Mo6 O12 1.98(2)
Mo6 O18 2.403(18)
Mo1B N1 1.700(10)
Mo1B O1B 1.916(9)
Mo1B O2B 1.928(9)
Mo1B O4B 1.963(8)
Mo1B O3B 1.976(9)
Mo1B O18B 2.196(8)
Mo1B Mo5B 3.219(3)
Mo2B O10B 1.699(9)
Mo2B O8B 1.873(8)
Mo2B O3B 1.884(9)
Mo2B O17B 1.988(8)
Mo2B O13B 2.002(9)
Mo2B O18B 2.334(9)
Mo3B O6B 1.706(9)
Mo3B O4B 1.878(8)
Mo3B O16B 1.919(13)
Mo3B O14B 1.975(9)
Mo3B O8B 1.975(10)
Mo3B O18B 2.332(8)
Mo4B O9B 1.673(11)
Mo4B O17B 1.888(9)
Mo4B O2B 1.926(9)
Mo4B O12B 1.934(10)
Mo4B O7B 1.968(10)
Mo4B O18B 2.336(8)
Mo5B O5B 1.680(11)
Mo5B O7B 1.882(12)
Mo5B O11B 1.919(9)
Mo5B O1B 1.932(9)
Mo5B O16B 1.949(12)
Mo5B O18B 2.330(9)
Mo6B O15B 1.696(10)
Mo6B O13B 1.845(10)
Mo6B O14B 1.899(9)
Mo6B O11B 1.939(10)
Mo6B O12B 1.976(10)
Mo6B O18B 2.387(8)
N1 C1 1.399(15)
N2 C12 1.378(17)
N2 C15 1.38(2)
N2 C21 1.44(2)
C1 C2 1.415(18)
C1 C6 1.417(15)
C2 C3 1.32(2)
C2 H2 0.9300
C3 C4 1.411(19)
C3 H3 0.9300
C4 C5 1.422(19)
C4 C7 1.44(2)
C5 C6 1.354(17)
C5 H5 0.9300
C6 H6 0.9300
C7 C8 1.182(19)
C8 C9 1.455(19)
C9 C10 1.38(2)
C9 C14 1.40(2)
C10 C11 1.39(2)
C10 H10 0.9300
C11 C12 1.39(2)
C11 H11 0.9300
C12 C13 1.40(2)
C13 C14 1.41(2)
C13 H13 0.9300
C14 H14 0.9300
C15 C16 1.40(2)
C15 C20 1.47(2)
C16 C17 1.35(3)
C16 H16 0.9300
C17 C18 1.50(2)
C17 H17 0.9300
C18 C19 1.36(3)
C18 H18 0.9300
C19 C20 1.34(2)
C19 H19 0.9300
C20 H20 0.9300
C21 C26 1.36(3)
C21 C22 1.39(2)
C22 C23 1.44(3)
C22 H22 0.9300
C23 C24 1.34(3)
C23 H23 0.9300
C24 C25 1.41(3)
C24 H24 0.9300
C25 C26 1.37(3)
C25 H25 0.9300
C26 H26 0.9300
Mo7 N3 1.757(9)
Mo7 O21 1.929(8)
Mo7 O22 1.938(8)
Mo7 O20 1.964(8)
Mo7 O19 2.003(8)
Mo7 O36 2.219(7)
Mo8 O27 1.671(11)
Mo8 O19 1.854(8)
Mo8 O26 1.921(8)
Mo8 O32 1.943(10)
Mo8 O23 1.992(9)
Mo8 O36 2.331(8)
Mo9 O34 1.693(8)
Mo9 O23 1.889(12)
Mo9 O30 1.926(8)
Mo9 O21 1.933(9)
Mo9 O24 2.021(11)
Mo9 O36 2.340(7)
Mo10 O35 1.686(13)
Mo10 O25 1.828(12)
Mo10 O20 1.899(7)
Mo10 O31 1.918(9)
Mo10 O26 1.948(10)
Mo10 O36 2.315(7)
Mo11 O28 1.700(15)
Mo11 O24 1.900(12)
Mo11 O29 1.905(12)
Mo11 O22 1.914(8)
Mo11 O25 2.009(12)
Mo11 O36 2.342(8)
Mo12 O33 1.667(9)
Mo12 O30 1.887(9)
Mo12 O32 1.904(13)
Mo12 O31 1.923(10)
Mo12 O29 1.946(15)
Mo12 O36 2.342(7)
N3 C27 1.362(13)
N4 C38 1.391(14)
N4 C47 1.420(17)
N4 C41 1.426(16)
C27 C28 1.415(19)
C27 C32 1.423(14)
C28 C29 1.372(18)
C28 H28 0.9300
C29 C30 1.413(18)
C29 H29 0.9300
C30 C31 1.349(16)
C30 C33 1.431(15)
C31 C32 1.401(14)
C31 H31 0.9300
C32 H32 0.9300
C33 C34 1.212(16)
C34 C35 1.443(15)
C35 C36 1.396(18)
C35 C40 1.396(17)
C36 C37 1.376(17)
C36 H36 0.9300
C37 C38 1.429(18)
C37 H37 0.9300
C38 C39 1.404(16)
C39 C40 1.375(15)
C39 H39 0.9300
C40 H40 0.9300
C41 C42 1.371(19)
C41 C46 1.401(18)
C42 C43 1.40(2)
C42 H42 0.9300
C43 C44 1.40(2)
C43 H43 0.9300
C44 C45 1.42(2)
C44 H44 0.9300
C45 C46 1.39(2)
C45 H45 0.9300
C46 H46 0.9300
C47 C52 1.34(2)
C47 C48 1.38(2)
C48 C49 1.44(3)
C48 H48 0.9300
C49 C50 1.21(5)
C49 H49 0.9300
C50 C51 1.48(4)
C50 H50 0.9300
C51 C52 1.40(2)
C51 H51 0.9300
C52 H52 0.9300
N5 C61 1.447(16)
N5 C57 1.507(16)
N5 C65 1.509(16)
N5 C53 1.545(15)
C53 C54 1.521(19)
C53 H53A 0.9700
C53 H53B 0.9700
C54 C55 1.528(17)
C54 H54A 0.9700
C54 H54B 0.9700
C55 C56 1.50(2)
C55 H55A 0.9700
C55 H55B 0.9700
C56 H56A 0.9600
C56 H56B 0.9600
C56 H56C 0.9600
C57 C58 1.52(2)
C57 H57A 0.9700
C57 H57B 0.9700
C58 C59 1.493(19)
C58 H58A 0.9700
C58 H58B 0.9700
C59 C60 1.60(3)
C59 H59A 0.9700
C59 H59B 0.9700
C60 H60A 0.9600
C60 H60B 0.9600
C60 H60C 0.9600
C61 C62 1.51(2)
C61 H61A 0.9700
C61 H61B 0.9700
C62 C63 1.55(2)
C62 H62A 0.9700
C62 H62B 0.9700
C63 C64 1.52(3)
C63 H63A 0.9700
C63 H63B 0.9700
C64 H64A 0.9600
C64 H64B 0.9600
C64 H64C 0.9600
C65 C66 1.50(2)
C65 H65A 0.9700
C65 H65B 0.9700
C66 C67 1.94(5)
C66 H66A 0.9700
C66 H66B 0.9700
C67 C68 1.41(2)
C67 H67A 0.9700
C67 H67B 0.9700
C68 H68A 0.9600
C68 H68B 0.9600
C68 H68C 0.9600
N6 C77 1.514(16)
N6 C69 1.520(17)
N6 C81 1.526(14)
N6 C73 1.527(15)
C69 C70 1.540(19)
C69 H69A 0.9700
C69 H69B 0.9700
C70 C71 1.49(2)
C70 H70A 0.9700
C70 H70B 0.9700
C71 C72 1.51(3)
C71 H71A 0.9700
C71 H71B 0.9700
C72 H72A 0.9600
C72 H72B 0.9600
C72 H72C 0.9600
C73 C74 1.502(18)
C73 H73A 0.9700
C73 H73B 0.9700
C74 C75 1.51(2)
C74 H74A 0.9700
C74 H74B 0.9700
C75 C76 1.52(2)
C75 H75A 0.9700
C75 H75B 0.9700
C76 H76A 0.9600
C76 H76B 0.9600
C76 H76C 0.9600
C77 C78 1.55(2)
C77 H77A 0.9700
C77 H77B 0.9700
C78 C79 1.50(2)
C78 H78A 0.9700
C78 H78B 0.9700
C79 C80 1.62(4)
C79 H79A 0.9700
C79 H79B 0.9700
C80 H80A 0.9600
C80 H80B 0.9600
C80 H80C 0.9600
C81 C82 1.523(19)
C81 H81A 0.9700
C81 H81B 0.9700
C82 C83 1.53(2)
C82 H82A 0.9700
C82 H82B 0.9700
C83 C84 1.55(2)
C83 H83A 0.9700
C83 H83B 0.9700
C84 H84A 0.9600
C84 H84B 0.9600
C84 H84C 0.9600
N7 C93 1.516(19)
N7 C89 1.517(17)
N7 C97 1.537(17)
N7 C85 1.542(17)
C85 C86 1.49(3)
C85 H85A 0.9700
C85 H85B 0.9700
C86 C87 1.52(3)
C86 H86A 0.9700
C86 H86B 0.9700
C87 C88 1.36(2)
C87 H87A 0.9700
C87 H87B 0.9700
C88 H88A 0.9600
C88 H88B 0.9600
C88 H88C 0.9600
C89 C90 1.53(2)
C89 H89A 0.9700
C89 H89B 0.9700
C90 C91 1.59(3)
C90 H90A 0.9700
C90 H90B 0.9700
C91 C92 1.49(3)
C91 H91A 0.9700
C91 H91B 0.9700
C92 H92A 0.9600
C92 H92B 0.9600
C92 H92C 0.9600
C93 C94 1.52(2)
C93 H93A 0.9700
C93 H93B 0.9700
C94 C95 1.58(3)
C94 H94A 0.9700
C94 H94B 0.9700
C95 C96 1.51(3)
C95 H95A 0.9700
C95 H95B 0.9700
C96 H96A 0.9600
C96 H96B 0.9600
C96 H96C 0.9600
C97 C98 1.44(3)
C97 H97A 0.9700
C97 H97B 0.9700
C98 C99 1.53(3)
C98 H98A 0.9700
C98 H98B 0.9700
C99 C100 1.66(5)
C99 H99A 0.9700
C99 H99B 0.9700
C100 H00A 0.9600
C100 H00B 0.9600
C100 H00C 0.9600
N8 C113 1.21(4)
N8 C105 1.56(3)
N8 C101 1.57(4)
N8 C109 1.57(4)
C101 C102 1.43(5)
C101 H01A 0.9700
C101 H01B 0.9700
C102 C103 1.63(2)
C102 H02A 0.9700
C102 H02B 0.9700
C103 C104 1.61(4)
C103 H03A 0.9700
C103 H03B 0.9700
C104 H04A 0.9600
C104 H04B 0.9600
C104 H04C 0.9600
C105 C106 1.44(3)
C105 H05A 0.9700
C105 H05B 0.9700
C106 C107 1.53(3)
C106 H06A 0.9700
C106 H06B 0.9700
C107 C108 1.84(7)
C107 H07A 0.9700
C107 H07B 0.9700
C108 H08A 0.9600
C108 H08B 0.9600
C108 H08C 0.9600
C109 C110 1.51(5)
C109 H09A 0.9700
C109 H09B 0.9700
C110 C111 1.59(4)
C110 H10A 0.9700
C110 H10B 0.9700
C111 C112 1.40(3)
C111 H11A 0.9700
C111 H11B 0.9700
C112 H12A 0.9600
C112 H12B 0.9600
C112 H12C 0.9600
C113 C14B 1.23(8)
C113 C14A 1.59(7)
C113 H13A 0.9700
C113 H13B 0.9700
C14A C115 1.48(12)
C14A H14A 0.9700
C14A H14B 0.9700
C14B C115 1.59(11)
C14B H14C 0.9700
C14B H14D 0.9700
C115 C116 1.44(3)
C115 H15A 0.9700
C115 H15B 0.9700
C116 H16A 0.9600
C116 H16B 0.9600
C116 H16C 0.9600
N9 C117 1.16(4)
C117 C118 1.44(5)
C118 H17A 0.9600
C118 H17B 0.9600
C118 H17C 0.9600

loop_
_geom_torsion_atom_site_label_1
_geom_torsion_atom_site_label_2
_geom_torsion_atom_site_label_3
_geom_torsion_atom_site_label_4
_geom_torsion
O10 Mo2 O3 Mo1 -179(2)
O8 Mo2 O3 Mo1 79.0(18)
O17 Mo2 O3 Mo1 -73.4(18)
O13 Mo2 O3 Mo1 2(4)
O18 Mo2 O3 Mo1 1.5(15)
O6 Mo3 O4 Mo1 -177(2)
O16 Mo3 O4 Mo1 75.0(19)
O14 Mo3 O4 Mo1 0(5)
O8 Mo3 O4 Mo1 -78.1(19)
O18 Mo3 O4 Mo1 -2.1(16)
O5 Mo5 O7 Mo4 175.2(19)
O11 Mo5 O7 Mo4 72.4(17)
O1 Mo5 O7 Mo4 -83.9(17)
O16 Mo5 O7 Mo4 -12(4)
O18 Mo5 O7 Mo4 -6.6(14)
O10 Mo2 O8 Mo3 -179(2)
O3 Mo2 O8 Mo3 -73(2)
O17 Mo2 O8 Mo3 12(5)
O13 Mo2 O8 Mo3 76(2)
O18 Mo2 O8 Mo3 2.3(17)
O5 Mo5 O11 Mo6 177(2)
O7 Mo5 O11 Mo6 -77(2)
O1 Mo5 O11 Mo6 10(5)
O16 Mo5 O11 Mo6 79.0(19)
O18 Mo5 O11 Mo6 1.3(17)
Mo4 Mo5 O11 Mo6 -44.3(17)
O15 Mo6 O13 Mo2 178(2)
O14 Mo6 O13 Mo2 74.5(18)
O11 Mo6 O13 Mo2 -4(4)
O12 Mo6 O13 Mo2 -79.0(18)
O18 Mo6 O13 Mo2 -2.1(15)
O9 Mo4 O17 Mo2 -179(2)
O2 Mo4 O17 Mo2 -76.4(19)
O12 Mo4 O17 Mo2 81.4(19)
O7 Mo4 O17 Mo2 -3(5)
O18 Mo4 O17 Mo2 0.6(17)
Mo5 Mo4 O17 Mo2 3(3)
O10B Mo2B O3B Mo1B -179.3(5)
O8B Mo2B O3B Mo1B 76.5(5)
O17B Mo2B O3B Mo1B -76.7(5)
O13B Mo2B O3B Mo1B -5.8(10)
O18B Mo2B O3B Mo1B -0.6(4)
O6B Mo3B O4B Mo1B 177.9(6)
O16B Mo3B O4B Mo1B 74.4(6)
O14B Mo3B O4B Mo1B -1.7(13)
O8B Mo3B O4B Mo1B -78.0(5)
O18B Mo3B O4B Mo1B -2.1(5)
O5B Mo5B O7B Mo4B 177.7(6)
O11B Mo5B O7B Mo4B 72.6(6)
O1B Mo5B O7B Mo4B -81.1(6)
O16B Mo5B O7B Mo4B -7.3(12)
O18B Mo5B O7B Mo4B -4.6(5)
Mo1B Mo5B O7B Mo4B -48.7(5)
O10B Mo2B O8B Mo3B -178.2(5)
O3B Mo2B O8B Mo3B -72.9(5)
O17B Mo2B O8B Mo3B 12.8(11)
O13B Mo2B O8B Mo3B 78.9(5)
O18B Mo2B O8B Mo3B 2.5(4)
O15B Mo6B O13B Mo2B 177.6(6)
O14B Mo6B O13B Mo2B 74.4(5)
O11B Mo6B O13B Mo2B -3.5(12)
O12B Mo6B O13B Mo2B -79.0(5)
O18B Mo6B O13B Mo2B -2.1(4)
O15B Mo6B O14B Mo3B 179.3(7)
O13B Mo6B O14B Mo3B -75.0(7)
O11B Mo6B O14B Mo3B 78.5(7)
O12B Mo6B O14B Mo3B 11.6(16)
O18B Mo6B O14B Mo3B 2.1(6)
O9B Mo4B O17B Mo2B -178.1(6)
O2B Mo4B O17B Mo2B -74.9(5)
O12B Mo4B O17B Mo2B 79.8(5)
O7B Mo4B O17B Mo2B 0.3(12)
O18B Mo4B O17B Mo2B 0.9(4)
O1B Mo1B N1 C1 -163(5)
O2B Mo1B N1 C1 104(5)
O4B Mo1B N1 C1 -72(5)
O3B Mo1B N1 C1 15(5)
Mo5B Mo1B N1 C1 -166(4)
Mo1B N1 C1 C2 44(5)
Mo1B N1 C1 C6 -135(4)
N1 C1 C2 C3 -178.8(14)
C6 C1 C2 C3 0(2)
C1 C2 C3 C4 -1(3)
C2 C3 C4 C5 0(2)
C2 C3 C4 C7 178.9(16)
C3 C4 C5 C6 0(2)
C7 C4 C5 C6 -178.1(12)
C4 C5 C6 C1 -0.7(19)
N1 C1 C6 C5 179.5(11)
C2 C1 C6 C5 0.4(18)
C14 C9 C10 C11 -1(2)
C8 C9 C10 C11 -178.4(14)
C9 C10 C11 C12 1(2)
C15 N2 C12 C11 35(2)
C21 N2 C12 C11 -143.0(16)
C15 N2 C12 C13 -147.2(16)
C21 N2 C12 C13 35(2)
C10 C11 C12 N2 178.5(14)
C10 C11 C12 C13 1(2)
N2 C12 C13 C14 -180.0(15)
C11 C12 C13 C14 -2(2)
C10 C9 C14 C13 0(2)
C8 C9 C14 C13 177.1(14)
C12 C13 C14 C9 2(2)
C12 N2 C15 C16 51(2)
C21 N2 C15 C16 -130.3(19)
C12 N2 C15 C20 -123.0(16)
C21 N2 C15 C20 55(2)
N2 C15 C16 C17 -175(2)
C20 C15 C16 C17 -1(3)
C15 C16 C17 C18 4(3)
C16 C17 C18 C19 -5(3)
C17 C18 C19 C20 2(3)
C18 C19 C20 C15 1(3)
N2 C15 C20 C19 172.4(16)
C16 C15 C20 C19 -2(3)
C12 N2 C21 C26 -141.4(19)
C15 N2 C21 C26 40(3)
C12 N2 C21 C22 51(2)
C15 N2 C21 C22 -127.0(18)
C26 C21 C22 C23 11(3)
N2 C21 C22 C23 179.5(16)
C21 C22 C23 C24 -14(3)
C22 C23 C24 C25 18(3)
C23 C24 C25 C26 -22(4)
C22 C21 C26 C25 -17(3)
N2 C21 C26 C25 176(2)
C24 C25 C26 C21 22(4)
O27 Mo8 O19 Mo7 -179.3(6)
O26 Mo8 O19 Mo7 -73.3(5)
O32 Mo8 O19 Mo7 14.3(11)
O23 Mo8 O19 Mo7 78.9(5)
O36 Mo8 O19 Mo7 2.4(4)
O35 Mo10 O20 Mo7 -179.0(9)
O25 Mo10 O20 Mo7 -72.4(5)
O31 Mo10 O20 Mo7 17.8(14)
O26 Mo10 O20 Mo7 82.5(5)
O36 Mo10 O20 Mo7 5.5(4)
O34 Mo9 O23 Mo8 179.0(5)
O30 Mo9 O23 Mo8 -76.7(5)
O21 Mo9 O23 Mo8 75.4(5)
O24 Mo9 O23 Mo8 -0.2(12)
O36 Mo9 O23 Mo8 -0.6(4)
O35 Mo10 O25 Mo11 -180.0(5)
O20 Mo10 O25 Mo11 77.0(5)
O31 Mo10 O25 Mo11 -75.9(5)
O26 Mo10 O25 Mo11 -3.8(12)
O36 Mo10 O25 Mo11 0.7(4)
O33 Mo12 O30 Mo9 -175.4(8)
O32 Mo12 O30 Mo9 -74.1(6)
O31 Mo12 O30 Mo9 7.2(16)
O29 Mo12 O30 Mo9 79.0(6)
O36 Mo12 O30 Mo9 3.6(5)
N3 C27 C28 C29 178.6(12)
C32 C27 C28 C29 -1(2)
C27 C28 C29 C30 -1(2)
C28 C29 C30 C31 0.8(19)
C28 C29 C30 C33 -177.8(13)
C29 C30 C31 C32 0.6(18)
C33 C30 C31 C32 179.3(11)
C30 C31 C32 C27 -2.3(18)
N3 C27 C32 C31 -177.3(11)
C28 C27 C32 C31 2.6(18)
C40 C35 C36 C37 0.8(19)
C34 C35 C36 C37 178.3(12)
C35 C36 C37 C38 -2(2)
C47 N4 C38 C39 13(2)
C41 N4 C38 C39 -161.8(13)
C47 N4 C38 C37 -168.7(14)
C41 N4 C38 C37 16(2)
C36 C37 C38 N4 -175.2(13)
C36 C37 C38 C39 3(2)
N4 C38 C39 C40 175.9(13)
C37 C38 C39 C40 -2.0(19)
C38 C39 C40 C35 0.7(18)
C36 C35 C40 C39 0.0(18)
C34 C35 C40 C39 -177.4(11)
C38 N4 C41 C42 66.5(19)
C47 N4 C41 C42 -108.9(16)
C38 N4 C41 C46 -111.1(15)
C47 N4 C41 C46 73.5(18)
C46 C41 C42 C43 -2(2)
N4 C41 C42 C43 -179.6(13)
C41 C42 C43 C44 1(2)
C42 C43 C44 C45 -1(3)
C43 C44 C45 C46 3(3)
C44 C45 C46 C41 -4(2)
C42 C41 C46 C45 4(2)
N4 C41 C46 C45 -178.5(13)
C38 N4 C47 C52 54(2)
C41 N4 C47 C52 -131.0(15)
C38 N4 C47 C48 -130.7(16)
C41 N4 C47 C48 45(2)
C52 C47 C48 C49 -4(3)
N4 C47 C48 C49 -179.7(16)
C47 C48 C49 C50 1(4)
C48 C49 C50 C51 4(5)
C49 C50 C51 C52 -6(4)
C48 C47 C52 C51 1(2)
N4 C47 C52 C51 177.2(14)
C50 C51 C52 C47 3(3)
C61 N5 C53 C54 -55.1(15)
C57 N5 C53 C54 61.8(14)
C65 N5 C53 C54 -178.3(12)
N5 C53 C54 C55 175.6(12)
C53 C54 C55 C56 -178.4(15)
C61 N5 C57 C58 178.7(12)
C65 N5 C57 C58 -58.6(15)
C53 N5 C57 C58 58.8(15)
N5 C57 C58 C59 178.0(13)
C57 C58 C59 C60 178.6(15)
C57 N5 C61 C62 176.0(11)
C65 N5 C61 C62 55.3(14)
C53 N5 C61 C62 -63.6(14)
N5 C61 C62 C63 -179.9(12)
C61 C62 C63 C64 -177.2(18)
C61 N5 C65 C66 58.9(15)
C57 N5 C65 C66 -59.1(16)
C53 N5 C65 C66 -179.6(13)
N5 C65 C66 C67 -165(2)
C77 N6 C69 C70 -179.5(12)
C81 N6 C69 C70 -59.6(15)
C73 N6 C69 C70 61.4(14)
N6 C69 C70 C71 -178.9(16)
C69 C70 C71 C72 179.8(19)
C77 N6 C73 C74 -54.0(15)
C69 N6 C73 C74 61.5(14)
C81 N6 C73 C74 -174.8(12)
N6 C73 C74 C75 -178.2(14)
C73 C74 C75 C76 -176(2)
C69 N6 C77 C78 179.4(13)
C81 N6 C77 C78 58.9(15)
C73 N6 C77 C78 -59.5(16)
N6 C77 C78 C79 179.3(17)
C77 C78 C79 C80 177(2)
C77 N6 C81 C82 62.7(14)
C69 N6 C81 C82 -52.9(14)
C73 N6 C81 C82 -177.1(12)
N6 C81 C82 C83 -178.8(13)
C81 C82 C83 C84 176.5(17)
C93 N7 C85 C86 56(2)
C89 N7 C85 C86 -62(2)
C97 N7 C85 C86 176.2(18)
N7 C85 C86 C87 172.4(18)
C85 C86 C87 C88 -156(3)
C93 N7 C89 C90 177.2(12)
C97 N7 C89 C90 57.7(16)
C85 N7 C89 C90 -60.8(18)
N7 C89 C90 C91 -178.9(14)
C89 C90 C91 C92 -175.1(18)
C89 N7 C93 C94 -179.5(12)
C97 N7 C93 C94 -58.5(16)
C85 N7 C93 C94 60.1(15)
N7 C93 C94 C95 170.0(12)
C93 C94 C95 C96 176.7(15)
C93 N7 C97 C98 -57(2)
C89 N7 C97 C98 60(2)
C85 N7 C97 C98 -179.1(18)
N7 C97 C98 C99 174(2)
C97 C98 C99 C100 171(2)
C113 N8 C101 C102 -73(4)
C105 N8 C101 C102 175(3)
C109 N8 C101 C102 31(4)
N8 C101 C102 C103 -178(2)
C101 C102 C103 C104 -174(2)
C113 N8 C105 C106 180(3)
C101 N8 C105 C106 -69(3)
C109 N8 C105 C106 72(4)
N8 C105 C106 C107 -165(3)
C105 C106 C107 C108 -175(3)
C113 N8 C109 C110 -106(4)
C105 N8 C109 C110 7(4)
C101 N8 C109 C110 143(3)
N8 C109 C110 C111 -169(3)
C109 C110 C111 C112 -35(5)
C105 N8 C113 C14B 68(15)
C101 N8 C113 C14B -43(15)
C109 N8 C113 C14B -163(14)
C105 N8 C113 C14A 51(10)
C101 N8 C113 C14A -61(10)
C109 N8 C113 C14A 179(9)
N8 C113 C14A C115 150(7)
N8 C113 C14B C115 160(14)
C113 C14A C115 C116 162(7)
C113 C14B C115 C116 140(20)
